data_7028401
loop_
_publ_author_name
'Xue, Shufang'
'Guo, Yun-Nan'
'Zhao, Lang'
'Zhang, Peng'
'Tang, Jinkui'

_publ_section_title
;
 Unique Y-shaped lanthanide aggregates and single-molecule magnet
 behaviour for the Dy4 analogue.
;
_journal_issue 4
_journal_name_full 'Dalton transactions (Cambridge, England : 2003)'
_journal_page_first 1564
_journal_page_last 1570
_journal_paper_doi 10.1039/c3dt52444b
_journal_volume 43
_journal_year 2014
_chemical_formula_sum 'C54 H69 Cl3 Ho4 N20 O37'
_chemical_formula_weight 2356.36
_chemical_name_systematic
; 
 ? 
;
_space_group_IT_number 2
_symmetry_cell_setting triclinic
_symmetry_space_group_name_Hall '-P 1'
_symmetry_space_group_name_H-M 'P -1'
_atom_sites_solution_hydrogens geom
_atom_sites_solution_primary direct
_atom_sites_solution_secondary difmap
_audit_creation_method SHELXL-97
_cell_angle_alpha 75.4590(10)
_cell_angle_beta 77.7510(10)
_cell_angle_gamma 72.6510(10)
_cell_formula_units_Z 2
_cell_length_a 12.4595(6)
_cell_length_b 17.8535(9)
_cell_length_c 18.7652(10)
_cell_measurement_reflns_used 9070
_cell_measurement_temperature 191(2)
_cell_measurement_theta_max 25.14
_cell_measurement_theta_min 2.41
_cell_volume 3813.9(3)
_computing_cell_refinement 'Bruker SMART'
_computing_data_collection 'Bruker SMART'
_computing_data_reduction 'Bruker SAINT'
_computing_molecular_graphics 'Bruker SHELXTL'
_computing_publication_material 'Bruker SHELXTL'
_computing_structure_refinement 'SHELXL-97 (Sheldrick, 1997)'
_computing_structure_solution 'SHELXS-97 (Sheldrick, 1990)'
_diffrn_ambient_temperature 191(2)
_diffrn_measured_fraction_theta_full 0.987
_diffrn_measured_fraction_theta_max 0.987
_diffrn_measurement_device_type 'CCD area detector'
_diffrn_measurement_method 'phi and omega scans'
_diffrn_radiation_monochromator graphite
_diffrn_radiation_source 'fine-focus sealed tube'
_diffrn_radiation_type MoK\a
_diffrn_radiation_wavelength 0.71073
_diffrn_reflns_av_R_equivalents 0.0285
_diffrn_reflns_av_unetI/netI 0.0623
_diffrn_reflns_limit_h_max 12
_diffrn_reflns_limit_h_min -14
_diffrn_reflns_limit_k_max 21
_diffrn_reflns_limit_k_min -21
_diffrn_reflns_limit_l_max 21
_diffrn_reflns_limit_l_min -22
_diffrn_reflns_number 19712
_diffrn_reflns_theta_full 25.17
_diffrn_reflns_theta_max 25.17
_diffrn_reflns_theta_min 1.13
_exptl_absorpt_coefficient_mu 4.315
_exptl_absorpt_correction_T_max 0.5452
_exptl_absorpt_correction_T_min 0.4240
_exptl_absorpt_correction_type multi-scan
_exptl_absorpt_process_details 'SADABS; Bruker, 2000'
_exptl_crystal_colour orange
_exptl_crystal_density_diffrn 2.052
_exptl_crystal_density_method 'not measured'
_exptl_crystal_description block
_exptl_crystal_F_000 2295
_exptl_crystal_size_max 0.24
_exptl_crystal_size_mid 0.22
_exptl_crystal_size_min 0.16
_refine_diff_density_max 2.413
_refine_diff_density_min -1.997
_refine_diff_density_rms 0.210
_refine_ls_extinction_method none
_refine_ls_goodness_of_fit_ref 1.069
_refine_ls_hydrogen_treatment constr
_refine_ls_matrix_type full
_refine_ls_number_parameters 1041
_refine_ls_number_reflns 13507
_refine_ls_number_restraints 967
_refine_ls_restrained_S_all 1.040
_refine_ls_R_factor_all 0.0715
_refine_ls_R_factor_gt 0.0510
_refine_ls_shift/su_max 0.001
_refine_ls_shift/su_mean 0.000
_refine_ls_structure_factor_coef Fsqd
_refine_ls_weighting_details 'calc w=1/[\s^2^(Fo^2^)+(0.0641P)^2^+30.6093P] where P=(Fo^2^+2Fc^2^)/3'
_refine_ls_weighting_scheme calc
_refine_ls_wR_factor_gt 0.1291
_refine_ls_wR_factor_ref 0.1444
_reflns_number_gt 10264
_reflns_number_total 13507
_reflns_threshold_expression >2sigma(I)
_cod_data_source_file c3dt52444b.txt
_cod_data_source_block xuesfyi12111502_0m
_cod_original_sg_symbol_H-M p-1
_cod_database_code 7028401

loop_
_symmetry_equiv_pos_as_xyz
'x, y, z'
'-x, -y, -z'

loop_
_atom_site_label
_atom_site_type_symbol
_atom_site_fract_x
_atom_site_fract_y
_atom_site_fract_z
_atom_site_U_iso_or_equiv
_atom_site_adp_type
_atom_site_occupancy
_atom_site_symmetry_multiplicity
_atom_site_calc_flag
_atom_site_refinement_flags
Cl1 Cl 0.0971(4) 0.9692(4) 0.1216(4) 0.1147(19) Uani 1 1 d .
Cl2 Cl 0.8263(3) 0.1943(2) 0.4296(2) 0.0605(9) Uani 1 1 d .
Cl3 Cl 0.4339(3) 0.2207(2) 0.23307(18) 0.0533(8) Uani 1 1 d .
Ho1 Ho 0.14479(3) 0.28188(3) 0.54099(2) 0.02074(12) Uani 1 1 d .
Ho2 Ho 0.17807(4) 0.27872(3) 0.72300(2) 0.02280(12) Uani 1 1 d .
Ho3 Ho 0.22896(4) 0.40087(3) 0.82952(3) 0.03061(14) Uani 1 1 d .
Ho4 Ho 0.41499(4) 0.20350(3) 0.82465(2) 0.02421(12) Uani 1 1 d .
N1 N 0.0862(6) 0.3114(5) 0.4124(4) 0.0243(17) Uani 1 1 d .
N2 N -0.0575(7) 0.3842(5) 0.3372(4) 0.0279(19) Uani 1 1 d .
N3 N -0.1572(7) 0.4802(5) 0.4389(5) 0.0294(19) Uani 1 1 d .
H3A H -0.1928 0.5108 0.4714 0.035 Uiso 1 1 calc R
H3B H -0.1809 0.4897 0.3957 0.035 Uiso 1 1 calc R
N4 N -0.0213(6) 0.3974(5) 0.5160(4) 0.0241(18) Uani 1 1 d .
N5 N -0.0745(6) 0.4442(5) 0.5701(4) 0.0225(17) Uani 1 1 d .
N6 N 0.5578(7) 0.0633(5) 0.8569(5) 0.030(2) Uani 1 1 d .
N7 N 0.6456(7) -0.0296(5) 0.9555(5) 0.039(2) Uani 1 1 d .
N8 N 0.6016(8) 0.0933(6) 1.0317(5) 0.045(3) Uani 1 1 d .
H8A H 0.5822 0.1317 1.0572 0.054 Uiso 1 1 calc R
H8B H 0.6470 0.0467 1.0483 0.054 Uiso 1 1 calc R
N9 N 0.4933(7) 0.1747(5) 0.9393(5) 0.0299(19) Uani 1 1 d .
N10 N 0.4740(7) 0.2332(5) 0.9811(5) 0.036(2) Uani 1 1 d .
N11 N 0.6054(7) 0.2395(5) 0.7813(5) 0.0289(19) Uani 1 1 d .
N12 N 0.7603(7) 0.2434(5) 0.6819(5) 0.034(2) Uani 1 1 d .
N13 N 0.6625(7) 0.1801(5) 0.6047(5) 0.034(2) Uani 1 1 d .
H13A H 0.6358 0.1564 0.5790 0.041 Uiso 1 1 calc R
H13B H 0.7236 0.1975 0.5853 0.041 Uiso 1 1 calc R
N14 N 0.5210(6) 0.1675(5) 0.7089(4) 0.0256(18) Uani 1 1 d .
N15 N 0.4807(7) 0.1256(5) 0.6687(4) 0.0258(18) Uani 1 1 d .
N16 N 0.2157(7) 0.1473(5) 0.4933(5) 0.0284(19) Uani 1 1 d .
N17 N 0.3782(8) 0.0535(5) 0.4456(5) 0.039(2) Uani 1 1 d .
N18 N 0.5116(7) 0.1371(5) 0.4654(5) 0.037(2) Uani 1 1 d .
H18A H 0.5585 0.1622 0.4722 0.044 Uiso 1 1 calc R
H18B H 0.5385 0.0935 0.4467 0.044 Uiso 1 1 calc R
N19 N 0.3498(6) 0.2284(5) 0.5108(4) 0.0248(18) Uani 1 1 d .
N20 N 0.4260(6) 0.2666(4) 0.5251(4) 0.0233(17) Uani 1 1 d .
O1 O 0.0487(5) 0.3440(4) 0.6404(3) 0.0218(14) Uani 1 1 d .
O2 O 0.1041(5) 0.4048(4) 0.7460(4) 0.0299(16) Uani 1 1 d .
O3 O 0.0296(6) 0.4895(4) 0.8468(4) 0.0327(17) Uani 1 1 d .
O4 O 0.3754(6) 0.3092(4) 0.8881(4) 0.0307(16) Uani 1 1 d .
O5 O 0.2627(6) 0.4641(5) 0.9034(4) 0.045(2) Uani 1 1 d .
O6 O 0.2318(8) 0.5799(5) 0.9730(5) 0.062(3) Uani 1 1 d .
O7 O 0.3195(5) 0.1641(4) 0.7499(4) 0.0239(14) Uani 1 1 d .
O8 O 0.1553(5) 0.1884(4) 0.6566(4) 0.0251(15) Uani 1 1 d .
O9 O 0.0243(6) 0.0912(4) 0.6601(5) 0.0372(18) Uani 1 1 d .
O10 O 0.2680(5) 0.3119(4) 0.6071(3) 0.0206(13) Uani 1 1 d .
O11 O 0.3421(5) 0.3296(4) 0.7319(4) 0.0266(15) Uani 1 1 d .
O12 O 0.4419(6) 0.4211(4) 0.7667(4) 0.0317(16) Uani 1 1 d .
O13 O -0.0164(5) 0.2312(4) 0.5652(4) 0.0295(16) Uani 1 1 d .
O14 O 0.2146(5) 0.3944(4) 0.4633(4) 0.0251(14) Uani 1 1 d .
O15 O 0.0312(7) 0.2271(6) 0.8042(5) 0.062(3) Uani 1 1 d .
O16 O 0.2321(7) 0.5201(5) 0.7391(5) 0.047(2) Uani 1 1 d .
O17 O 0.1182(7) 0.3551(5) 0.9525(4) 0.050(2) Uani 1 1 d .
O18 O 0.3121(6) 0.1129(4) 0.9052(4) 0.0337(17) Uani 1 1 d .
O19 O 0.2183(5) 0.2702(4) 0.8386(4) 0.0272(15) Uani 1 1 d .
O20 O 0.1290(18) 0.9776(13) 0.0403(13) 0.187(8) Uiso 1 1 d .
O21 O 0.0066(15) 0.9276(10) 0.1477(10) 0.142(6) Uiso 1 1 d .
O22 O 0.053(2) 1.0612(16) 0.1293(15) 0.229(11) Uiso 1 1 d .
O23 O 0.1894(14) 0.9269(10) 0.1555(9) 0.133(5) Uiso 1 1 d .
O24 O 0.8223(8) 0.2560(5) 0.4686(5) 0.058(2) Uani 1 1 d .
O25 O 0.8972(18) 0.1167(14) 0.4623(13) 0.188(8) Uiso 1 1 d .
O26 O 0.7246(10) 0.1782(7) 0.4390(7) 0.092(4) Uiso 1 1 d .
O27 O 0.8831(17) 0.2059(12) 0.3588(12) 0.169(7) Uiso 1 1 d .
O28 O 0.4804(9) 0.2754(8) 0.2506(7) 0.095(4) Uani 1 1 d .
O29 O 0.4028(10) 0.1673(7) 0.2983(6) 0.106(5) Uani 1 1 d .
O30 O 0.3369(8) 0.2631(6) 0.1975(6) 0.066(3) Uani 1 1 d .
O31 O 0.5190(8) 0.1766(6) 0.1848(6) 0.071(3) Uani 1 1 d .
O32 O 0.0416(13) 0.1987(10) 0.9538(8) 0.043(4) Uani 0.50 1 d P
O33 O 0.7495(19) 0.1584(15) 0.1418(13) 0.087(7) Uani 0.50 1 d PU
O34 O 0.1967(8) 0.2807(6) 0.0829(5) 0.065(3) Uani 1 1 d .
O35 O 0.2276(8) 0.0070(6) 0.8588(6) 0.066(3) Uani 1 1 d .
O36 O 0.4249(6) 0.3585(4) 0.3722(4) 0.0381(18) Uani 1 1 d .
O37 O 0.0359(19) 0.2030(14) 0.1638(12) 0.081(6) Uani 0.50 1 d PU
O38 O 0.778(2) 0.3568(16) 0.1775(14) 0.100(8) Uani 0.50 1 d PU
O39 O 0.3391(17) 0.6343(12) 0.6964(12) 0.070(5) Uani 0.50 1 d PU
O40 O 0.8402(18) 0.1741(12) 0.9943(12) 0.077(6) Uani 0.50 1 d PU
C1 C -0.0098(8) 0.3682(6) 0.3986(5) 0.0259(17) Uani 1 1 d U
C2 C -0.0065(9) 0.3390(6) 0.2878(6) 0.035(2) Uani 1 1 d U
H2 H -0.0416 0.3467 0.2454 0.042 Uiso 1 1 calc R
C3 C 0.0923(9) 0.2826(7) 0.2940(6) 0.035(2) Uani 1 1 d U
H3 H 0.1285 0.2522 0.2566 0.042 Uiso 1 1 calc R
C4 C 0.1383(9) 0.2713(6) 0.3585(6) 0.0306(17) Uani 1 1 d U
H4 H 0.2096 0.2335 0.3642 0.037 Uiso 1 1 calc R
C5 C -0.0651(8) 0.4181(6) 0.4554(5) 0.0268(18) Uani 1 1 d U
C6 C -0.0314(8) 0.4117(6) 0.6323(5) 0.0242(16) Uani 1 1 d U
C7 C -0.0747(8) 0.4530(6) 0.6961(5) 0.0238(16) Uani 1 1 d U
C8 C -0.0038(8) 0.4486(6) 0.7471(5) 0.0262(16) Uani 1 1 d U
C9 C -0.0492(8) 0.4932(6) 0.8024(5) 0.0268(17) Uani 1 1 d U
C10 C -0.1598(8) 0.5390(6) 0.8110(6) 0.0293(18) Uani 1 1 d U
H10 H -0.1877 0.5679 0.8502 0.035 Uiso 1 1 calc R
C11 C -0.2298(9) 0.5421(6) 0.7610(6) 0.0306(17) Uani 1 1 d U
H11 H -0.3061 0.5741 0.7652 0.037 Uiso 1 1 calc R
C12 C -0.1877(8) 0.4984(6) 0.7052(5) 0.0260(17) Uani 1 1 d U
H12 H -0.2367 0.4992 0.6724 0.031 Uiso 1 1 calc R
C13 C -0.0109(9) 0.5343(7) 0.9062(6) 0.040(3) Uani 1 1 d U
H13C H -0.0401 0.5912 0.8850 0.060 Uiso 1 1 calc R
H13D H 0.0519 0.5276 0.9329 0.060 Uiso 1 1 calc R
H13E H -0.0718 0.5143 0.9407 0.060 Uiso 1 1 calc R
C14 C 0.5890(9) 0.0434(7) 0.9234(6) 0.035(2) Uani 1 1 d U
C15 C 0.5898(9) 0.0055(6) 0.8178(6) 0.0345(18) Uani 1 1 d U
H15 H 0.5691 0.0182 0.7694 0.041 Uiso 1 1 calc R
C16 C 0.6497(9) -0.0700(7) 0.8424(6) 0.041(2) Uani 1 1 d U
H16 H 0.6716 -0.1098 0.8129 0.049 Uiso 1 1 calc R
C17 C 0.6775(9) -0.0860(7) 0.9143(6) 0.041(2) Uani 1 1 d U
H17 H 0.7200 -0.1381 0.9343 0.049 Uiso 1 1 calc R
C18 C 0.5613(9) 0.1061(7) 0.9664(6) 0.035(2) Uani 1 1 d U
C19 C 0.4136(9) 0.3018(7) 0.9495(6) 0.0333(18) Uani 1 1 d U
C20 C 0.3922(9) 0.3721(7) 0.9846(6) 0.0350(18) Uani 1 1 d U
C21 C 0.3194(9) 0.4469(7) 0.9594(6) 0.0393(19) Uani 1 1 d U
C22 C 0.3094(10) 0.5086(7) 0.9981(6) 0.040(2) Uani 1 1 d U
C23 C 0.3673(9) 0.4978(7) 1.0551(6) 0.0391(19) Uani 1 1 d U
H23 H 0.3589 0.5409 1.0787 0.047 Uiso 1 1 calc RD
C24 C 0.4388(9) 0.4233(7) 1.0787(6) 0.0378(18) Uani 1 1 d U
H24 H 0.4791 0.4151 1.1189 0.045 Uiso 1 1 calc R
C25 C 0.4508(9) 0.3625(7) 1.0445(6) 0.0378(19) Uani 1 1 d U
H25 H 0.5002 0.3118 1.0611 0.045 Uiso 1 1 calc R
C26 C 0.2174(14) 0.6415(10) 1.0078(9) 0.080(4) Uani 1 1 d U
H26A H 0.1926 0.6249 1.0612 0.119 Uiso 1 1 calc RD
H26B H 0.1598 0.6879 0.9868 0.119 Uiso 1 1 calc R
H26C H 0.2896 0.6558 1.0005 0.119 Uiso 1 1 calc R
C27 C 0.6626(8) 0.2267(6) 0.7139(6) 0.0295(16) Uani 1 1 d U
C28 C 0.8080(9) 0.2750(7) 0.7212(6) 0.0348(19) Uani 1 1 d U
H28 H 0.8794 0.2864 0.7009 0.042 Uiso 1 1 calc R
C29 C 0.7564(9) 0.2912(7) 0.7893(7) 0.042(2) Uani 1 1 d U
H29 H 0.7907 0.3145 0.8158 0.050 Uiso 1 1 calc R
C30 C 0.6548(9) 0.2734(6) 0.8190(6) 0.0335(17) Uani 1 1 d U
H30 H 0.6181 0.2847 0.8663 0.040 Uiso 1 1 calc R
C31 C 0.6111(8) 0.1894(6) 0.6722(6) 0.0275(16) Uani 1 1 d U
C32 C 0.3770(8) 0.1248(6) 0.6970(5) 0.0267(16) Uani 1 1 d U
C33 C 0.3168(8) 0.0762(6) 0.6759(6) 0.0277(16) Uani 1 1 d U
C34 C 0.2030(8) 0.1093(6) 0.6667(6) 0.0285(16) Uani 1 1 d U
C35 C 0.1396(9) 0.0560(6) 0.6652(6) 0.0316(17) Uani 1 1 d U
C36 C 0.1876(9) -0.0246(6) 0.6694(6) 0.0332(17) Uani 1 1 d U
H36 H 0.1429 -0.0590 0.6684 0.040 Uiso 1 1 calc R
C37 C 0.3041(8) -0.0554(6) 0.6751(6) 0.0321(18) Uani 1 1 d U
H37 H 0.3388 -0.1107 0.6763 0.039 Uiso 1 1 calc R
C38 C 0.3678(8) -0.0062(6) 0.6789(6) 0.0294(17) Uani 1 1 d U
H38 H 0.4462 -0.0276 0.6834 0.035 Uiso 1 1 calc R
C39 C -0.0445(10) 0.0383(7) 0.6643(8) 0.048(3) Uani 1 1 d U
H39A H -0.0199 0.0129 0.6208 0.072 Uiso 1 1 calc R
H39B H -0.1243 0.0689 0.6651 0.072 Uiso 1 1 calc R
H39C H -0.0364 -0.0030 0.7098 0.072 Uiso 1 1 calc R
C40 C 0.3281(9) 0.1185(6) 0.4735(6) 0.0313(17) Uani 1 1 d U
C41 C 0.3114(10) 0.0127(7) 0.4353(6) 0.038(2) Uani 1 1 d U
H41 H 0.3453 -0.0344 0.4156 0.046 Uiso 1 1 calc R
C42 C 0.1961(10) 0.0359(7) 0.4519(6) 0.040(2) Uani 1 1 d U
H42 H 0.1492 0.0065 0.4438 0.048 Uiso 1 1 calc R
C43 C 0.1510(9) 0.1038(6) 0.4809(6) 0.0353(17) Uani 1 1 d U
H43 H 0.0707 0.1213 0.4929 0.042 Uiso 1 1 calc R
C44 C 0.4009(8) 0.1651(6) 0.4830(6) 0.0282(17) Uani 1 1 d U
C45 C 0.3743(8) 0.3068(6) 0.5773(5) 0.0250(15) Uani 1 1 d U
C46 C 0.4367(8) 0.3525(6) 0.6032(5) 0.0251(15) Uani 1 1 d U
C47 C 0.4140(8) 0.3626(6) 0.6760(6) 0.0285(16) Uani 1 1 d U
C48 C 0.4712(8) 0.4116(6) 0.6948(6) 0.0283(16) Uani 1 1 d U
C49 C 0.5522(8) 0.4432(6) 0.6435(6) 0.0309(17) Uani 1 1 d U
H49 H 0.5900 0.4755 0.6569 0.037 Uiso 1 1 calc R
C50 C 0.5775(8) 0.4271(6) 0.5722(6) 0.0320(18) Uani 1 1 d U
H50 H 0.6350 0.4470 0.5373 0.038 Uiso 1 1 calc R
C51 C 0.5207(8) 0.3830(6) 0.5515(6) 0.0289(17) Uani 1 1 d U
H51 H 0.5380 0.3731 0.5024 0.035 Uiso 1 1 calc R
C52 C 0.4973(9) 0.4692(7) 0.7902(7) 0.039(2) Uani 1 1 d U
H52A H 0.5774 0.4406 0.7925 0.059 Uiso 1 1 calc R
H52B H 0.4598 0.4794 0.8396 0.059 Uiso 1 1 calc R
H52C H 0.4924 0.5203 0.7546 0.059 Uiso 1 1 calc R

loop_
_atom_site_aniso_label
_atom_site_aniso_U_11
_atom_site_aniso_U_22
_atom_site_aniso_U_33
_atom_site_aniso_U_23
_atom_site_aniso_U_13
_atom_site_aniso_U_12
Cl1 0.053(3) 0.174(6) 0.130(5) -0.040(4) -0.012(3) -0.040(3)
Cl2 0.054(2) 0.085(3) 0.057(2) -0.0203(19) -0.0002(16) -0.0414(19)
Cl3 0.0472(18) 0.056(2) 0.0444(18) -0.0116(15) -0.0151(15) 0.0114(15)
Ho1 0.0184(2) 0.0231(2) 0.0218(2) -0.00714(18) -0.00857(17) -0.00088(17)
Ho2 0.0190(2) 0.0277(2) 0.0221(2) -0.00596(19) -0.00959(18) -0.00127(18)
Ho3 0.0282(3) 0.0360(3) 0.0289(3) -0.0136(2) -0.0154(2) 0.0033(2)
Ho4 0.0202(2) 0.0299(3) 0.0226(2) -0.00451(19) -0.00992(18) -0.00257(18)
N1 0.024(4) 0.031(5) 0.020(4) -0.009(4) -0.006(3) -0.006(4)
N2 0.034(5) 0.029(5) 0.021(4) -0.007(4) -0.010(4) -0.002(4)
N3 0.033(5) 0.029(5) 0.025(5) -0.008(4) -0.018(4) 0.005(4)
N4 0.023(4) 0.022(4) 0.027(5) -0.008(3) -0.009(3) 0.001(3)
N5 0.018(4) 0.026(4) 0.023(4) -0.013(3) -0.007(3) 0.004(3)
N6 0.021(4) 0.042(5) 0.027(5) -0.005(4) -0.012(4) -0.001(4)
N7 0.031(5) 0.039(5) 0.044(6) -0.004(4) -0.016(4) -0.003(4)
N8 0.053(6) 0.043(6) 0.033(5) 0.001(4) -0.029(5) 0.004(5)
N9 0.025(4) 0.039(5) 0.023(5) -0.010(4) -0.008(4) 0.001(4)
N10 0.036(5) 0.044(6) 0.033(5) -0.014(4) -0.022(4) 0.001(4)
N11 0.022(4) 0.035(5) 0.028(5) -0.007(4) -0.011(4) 0.000(4)
N12 0.023(4) 0.044(5) 0.035(5) -0.008(4) -0.004(4) -0.009(4)
N13 0.029(5) 0.048(6) 0.031(5) -0.018(4) -0.001(4) -0.011(4)
N14 0.021(4) 0.030(5) 0.029(5) -0.003(4) -0.012(3) -0.007(3)
N15 0.026(4) 0.033(5) 0.024(4) -0.006(4) -0.013(4) -0.009(4)
N16 0.035(5) 0.027(5) 0.027(5) -0.013(4) -0.006(4) -0.007(4)
N17 0.046(6) 0.029(5) 0.044(6) -0.012(4) -0.021(5) 0.002(4)
N18 0.032(5) 0.037(5) 0.044(6) -0.019(4) -0.009(4) 0.000(4)
N19 0.023(4) 0.024(4) 0.026(5) -0.005(4) -0.008(3) -0.004(3)
N20 0.018(4) 0.022(4) 0.028(5) -0.010(3) -0.004(3) 0.002(3)
O1 0.022(3) 0.025(3) 0.019(3) -0.007(3) -0.011(3) 0.001(3)
O2 0.025(4) 0.037(4) 0.028(4) -0.015(3) -0.011(3) 0.003(3)
O3 0.027(4) 0.043(4) 0.027(4) -0.015(3) -0.014(3) 0.007(3)
O4 0.032(4) 0.032(4) 0.029(4) -0.012(3) -0.013(3) 0.001(3)
O5 0.042(5) 0.054(5) 0.045(5) -0.029(4) -0.030(4) 0.010(4)
O6 0.063(6) 0.058(6) 0.076(7) -0.037(5) -0.038(5) 0.008(5)
O7 0.018(3) 0.026(4) 0.028(4) -0.003(3) -0.009(3) -0.004(3)
O8 0.020(3) 0.026(4) 0.031(4) -0.002(3) -0.015(3) -0.003(3)
O9 0.026(4) 0.028(4) 0.061(5) -0.005(4) -0.021(4) -0.006(3)
O10 0.015(3) 0.025(3) 0.022(3) -0.005(3) -0.006(3) -0.003(3)
O11 0.023(3) 0.028(4) 0.032(4) -0.004(3) -0.011(3) -0.008(3)
O12 0.028(4) 0.034(4) 0.042(4) -0.012(3) -0.015(3) -0.010(3)
O13 0.023(4) 0.036(4) 0.032(4) -0.006(3) -0.009(3) -0.008(3)
O14 0.025(3) 0.027(4) 0.023(4) -0.005(3) -0.009(3) -0.002(3)
O15 0.038(5) 0.122(9) 0.035(5) -0.007(5) -0.007(4) -0.039(5)
O16 0.039(4) 0.048(5) 0.053(5) -0.008(4) -0.023(4) 0.000(4)
O17 0.048(5) 0.060(6) 0.031(5) -0.017(4) -0.006(4) 0.007(4)
O18 0.029(4) 0.041(4) 0.032(4) -0.001(3) -0.015(3) -0.009(3)
O19 0.022(3) 0.035(4) 0.024(4) -0.010(3) -0.006(3) -0.001(3)
O24 0.071(6) 0.060(6) 0.056(6) -0.005(5) -0.028(5) -0.029(5)
O28 0.071(8) 0.109(10) 0.117(10) -0.057(8) -0.032(7) -0.002(7)
O29 0.095(9) 0.099(9) 0.051(7) 0.024(6) 0.006(6) 0.035(7)
O30 0.050(5) 0.063(6) 0.074(7) -0.004(5) -0.027(5) 0.008(5)
O31 0.059(6) 0.076(7) 0.068(7) -0.032(6) -0.014(5) 0.014(5)
O32 0.046(9) 0.068(11) 0.025(8) -0.020(8) 0.000(7) -0.025(8)
O33 0.080(10) 0.100(10) 0.070(10) -0.005(8) -0.007(8) -0.020(8)
O34 0.059(6) 0.072(7) 0.055(6) -0.007(5) -0.026(5) 0.000(5)
O35 0.068(6) 0.078(7) 0.066(7) -0.007(5) -0.027(5) -0.030(5)
O36 0.040(4) 0.040(4) 0.035(4) -0.005(3) -0.005(3) -0.014(4)
O37 0.095(10) 0.096(10) 0.074(10) -0.024(8) -0.006(8) -0.056(8)
O38 0.113(11) 0.112(11) 0.084(10) -0.016(8) -0.045(8) -0.027(8)
O39 0.066(9) 0.065(9) 0.084(10) -0.010(7) -0.014(7) -0.025(7)
O40 0.083(9) 0.067(9) 0.084(10) -0.031(7) 0.022(7) -0.034(7)
C1 0.026(4) 0.031(4) 0.024(4) -0.008(3) -0.007(3) -0.009(3)
C2 0.038(4) 0.040(4) 0.027(4) -0.009(4) -0.011(3) -0.005(4)
C3 0.040(4) 0.040(4) 0.024(4) -0.012(4) -0.006(4) -0.004(4)
C4 0.034(3) 0.033(4) 0.028(3) -0.012(3) -0.007(3) -0.007(3)
C5 0.026(4) 0.032(4) 0.026(4) -0.007(3) -0.011(3) -0.007(3)
C6 0.019(3) 0.031(3) 0.026(3) -0.007(3) -0.008(3) -0.008(3)
C7 0.023(3) 0.026(3) 0.024(3) -0.008(3) -0.006(3) -0.005(3)
C8 0.019(3) 0.035(3) 0.027(3) -0.014(3) -0.007(3) -0.002(3)
C9 0.023(3) 0.034(3) 0.025(3) -0.009(3) -0.010(3) -0.001(3)
C10 0.026(3) 0.033(4) 0.027(4) -0.010(3) -0.005(3) -0.001(3)
C11 0.026(3) 0.035(4) 0.029(3) -0.009(3) -0.005(3) -0.004(3)
C12 0.018(3) 0.033(4) 0.027(3) -0.008(3) -0.008(3) -0.002(3)
C13 0.041(6) 0.056(6) 0.022(5) -0.024(5) -0.011(4) 0.008(5)
C14 0.030(4) 0.037(4) 0.034(4) -0.001(4) -0.010(4) -0.005(4)
C15 0.029(3) 0.037(4) 0.033(4) -0.006(3) -0.009(3) 0.000(3)
C16 0.038(4) 0.040(5) 0.036(5) -0.005(4) -0.007(4) 0.001(4)
C17 0.037(4) 0.040(4) 0.036(4) 0.000(4) -0.009(4) 0.000(4)
C18 0.032(4) 0.040(4) 0.033(4) -0.004(4) -0.012(3) -0.005(4)
C19 0.030(3) 0.050(4) 0.026(3) -0.013(3) -0.009(3) -0.010(3)
C20 0.033(4) 0.050(4) 0.028(4) -0.017(3) -0.011(3) -0.009(3)
C21 0.037(4) 0.055(4) 0.032(4) -0.018(3) -0.010(3) -0.009(3)
C22 0.040(4) 0.054(4) 0.033(4) -0.020(3) -0.009(3) -0.010(4)
C23 0.039(4) 0.053(4) 0.034(4) -0.018(3) -0.012(3) -0.013(3)
C24 0.038(4) 0.055(4) 0.029(4) -0.017(3) -0.013(3) -0.010(3)
C25 0.035(4) 0.052(4) 0.030(4) -0.015(3) -0.008(3) -0.010(3)
C26 0.077(8) 0.085(8) 0.071(8) -0.020(7) -0.015(7) -0.006(7)
C27 0.024(3) 0.033(3) 0.034(3) -0.007(3) -0.010(3) -0.006(3)
C28 0.025(4) 0.044(4) 0.042(4) -0.011(4) -0.007(3) -0.014(3)
C29 0.035(4) 0.051(5) 0.047(5) -0.013(4) -0.013(4) -0.015(4)
C30 0.029(3) 0.040(4) 0.036(4) -0.012(3) -0.009(3) -0.009(3)
C31 0.021(3) 0.031(3) 0.031(3) -0.006(3) -0.010(3) -0.003(3)
C32 0.025(3) 0.031(3) 0.026(3) -0.008(3) -0.015(3) -0.001(3)
C33 0.027(3) 0.028(3) 0.030(3) -0.008(3) -0.012(3) -0.003(3)
C34 0.029(3) 0.028(3) 0.032(3) -0.010(3) -0.012(3) -0.004(3)
C35 0.029(3) 0.031(3) 0.038(3) -0.010(3) -0.014(3) -0.003(3)
C36 0.033(3) 0.030(3) 0.041(4) -0.008(3) -0.015(3) -0.006(3)
C37 0.028(3) 0.029(3) 0.037(4) -0.007(3) -0.012(3) 0.000(3)
C38 0.027(3) 0.032(3) 0.031(4) -0.009(3) -0.014(3) -0.001(3)
C39 0.037(6) 0.039(6) 0.074(7) -0.010(5) -0.020(5) -0.010(5)
C40 0.036(3) 0.029(3) 0.030(3) -0.009(3) -0.014(3) -0.002(3)
C41 0.046(4) 0.033(4) 0.038(4) -0.011(4) -0.015(4) -0.005(4)
C42 0.047(4) 0.037(4) 0.042(5) -0.016(4) -0.010(4) -0.011(4)
C43 0.038(3) 0.036(3) 0.036(3) -0.013(3) -0.010(3) -0.007(3)
C44 0.029(4) 0.028(4) 0.029(4) -0.007(3) -0.014(3) -0.002(3)
C45 0.021(3) 0.026(3) 0.028(3) -0.004(3) -0.010(3) -0.004(3)
C46 0.021(3) 0.027(3) 0.030(3) -0.006(3) -0.010(3) -0.007(3)
C47 0.024(3) 0.028(3) 0.033(3) -0.002(3) -0.009(3) -0.006(3)
C48 0.027(3) 0.031(3) 0.030(3) -0.006(3) -0.012(3) -0.007(3)
C49 0.029(3) 0.032(3) 0.037(4) -0.007(3) -0.012(3) -0.011(3)
C50 0.025(3) 0.035(3) 0.036(4) 0.000(3) -0.008(3) -0.011(3)
C51 0.024(3) 0.031(3) 0.033(3) -0.003(3) -0.010(3) -0.007(3)
C52 0.040(5) 0.044(5) 0.045(5) -0.014(4) -0.015(4) -0.017(4)

loop_
_atom_type_symbol
_atom_type_description
_atom_type_scat_dispersion_real
_atom_type_scat_dispersion_imag
_atom_type_scat_source
C C 0.0033 0.0016 'International Tables Vol C Tables 4.2.6.8 and 6.1.1.4'
H H 0.0000 0.0000 'International Tables Vol C Tables 4.2.6.8 and 6.1.1.4'
Cl Cl 0.1484 0.1585 'International Tables Vol C Tables 4.2.6.8 and 6.1.1.4'
Ho Ho -0.2175 4.6783 'International Tables Vol C Tables 4.2.6.8 and 6.1.1.4'
N N 0.0061 0.0033 'International Tables Vol C Tables 4.2.6.8 and 6.1.1.4'
O O 0.0106 0.0060 'International Tables Vol C Tables 4.2.6.8 and 6.1.1.4'

loop_
_geom_angle_atom_site_label_1
_geom_angle_atom_site_label_2
_geom_angle_atom_site_label_3
_geom_angle
O23 Cl1 O21 109.7(11)
O23 Cl1 O20 109.5(11)
O21 Cl1 O20 110.0(12)
O23 Cl1 O22 114.4(12)
O21 Cl1 O22 111.9(12)
O20 Cl1 O22 101.1(13)
O26 Cl2 O27 117.3(10)
O26 Cl2 O24 112.2(7)
O27 Cl2 O24 112.4(9)
O26 Cl2 O25 101.8(10)
O27 Cl2 O25 100.9(12)
O24 Cl2 O25 111.0(10)
O28 Cl3 O29 110.2(9)
O28 Cl3 O31 107.7(7)
O29 Cl3 O31 109.1(7)
O28 Cl3 O30 109.5(7)
O29 Cl3 O30 109.8(7)
O31 Cl3 O30 110.5(6)
O1 Ho1 O13 82.7(2)
O1 Ho1 O8 68.9(2)
O13 Ho1 O8 73.4(2)
O1 Ho1 O10 66.1(2)
O13 Ho1 O10 139.8(2)
O8 Ho1 O10 72.1(2)
O1 Ho1 O14 97.2(2)
O13 Ho1 O14 140.0(2)
O8 Ho1 O14 143.8(2)
O10 Ho1 O14 71.7(2)
O1 Ho1 N19 127.2(2)
O13 Ho1 N19 135.9(2)
O8 Ho1 N19 87.4(2)
O10 Ho1 N19 61.7(2)
O14 Ho1 N19 74.6(2)
O1 Ho1 N4 63.2(2)
O13 Ho1 N4 72.7(2)
O8 Ho1 N4 123.6(2)
O10 Ho1 N4 111.1(2)
O14 Ho1 N4 71.8(2)
N19 Ho1 N4 146.0(3)
O1 Ho1 N1 126.9(2)
O13 Ho1 N1 77.1(2)
O8 Ho1 N1 144.2(2)
O10 Ho1 N1 141.9(2)
O14 Ho1 N1 71.1(2)
N19 Ho1 N1 100.2(3)
N4 Ho1 N1 64.0(2)
O1 Ho1 N16 145.7(2)
O13 Ho1 N16 75.0(2)
O8 Ho1 N16 79.9(2)
O10 Ho1 N16 117.7(2)
O14 Ho1 N16 116.6(2)
N19 Ho1 N16 62.5(3)
N4 Ho1 N16 130.6(2)
N1 Ho1 N16 73.2(2)
O1 Ho1 Ho2 40.92(14)
O13 Ho1 Ho2 100.49(17)
O8 Ho1 Ho2 42.46(15)
O10 Ho1 Ho2 39.36(15)
O14 Ho1 Ho2 105.25(14)
N19 Ho1 Ho2 89.97(18)
N4 Ho1 Ho2 103.62(18)
N1 Ho1 Ho2 167.58(17)
N16 Ho1 Ho2 118.30(18)
O10 Ho2 O2 97.7(2)
O10 Ho2 O19 133.2(2)
O2 Ho2 O19 75.1(2)
O10 Ho2 O7 92.3(2)
O2 Ho2 O7 142.5(2)
O19 Ho2 O7 71.8(2)
O10 Ho2 O1 69.0(2)
O2 Ho2 O1 74.2(2)
O19 Ho2 O1 144.3(2)
O7 Ho2 O1 142.5(2)
O10 Ho2 O15 149.6(2)
O2 Ho2 O15 94.3(3)
O19 Ho2 O15 76.9(3)
O7 Ho2 O15 94.9(3)
O1 Ho2 O15 87.8(3)
O10 Ho2 O8 75.1(2)
O2 Ho2 O8 142.8(2)
O19 Ho2 O8 136.1(2)
O7 Ho2 O8 74.8(2)
O1 Ho2 O8 69.1(2)
O15 Ho2 O8 78.5(3)
O10 Ho2 O11 72.0(2)
O2 Ho2 O11 72.7(2)
O19 Ho2 O11 61.6(2)
O7 Ho2 O11 76.3(2)
O1 Ho2 O11 123.8(2)
O15 Ho2 O11 138.4(2)
O8 Ho2 O11 134.6(2)
O10 Ho2 Ho1 42.88(14)
O2 Ho2 Ho1 108.63(16)
O19 Ho2 Ho1 174.29(16)
O7 Ho2 Ho1 103.28(16)
O1 Ho2 Ho1 41.14(15)
O15 Ho2 Ho1 106.8(2)
O8 Ho2 Ho1 42.56(15)
O11 Ho2 Ho1 114.82(15)
O10 Ho2 Ho3 106.05(15)
O2 Ho2 Ho3 41.83(15)
O19 Ho2 Ho3 40.10(17)
O7 Ho2 Ho3 100.64(15)
O1 Ho2 Ho3 115.50(15)
O15 Ho2 Ho3 101.5(2)
O8 Ho2 Ho3 175.36(15)
O11 Ho2 Ho3 43.23(15)
Ho1 Ho2 Ho3 140.824(18)
O10 Ho2 Ho4 100.40(14)
O2 Ho2 Ho4 102.28(16)
O19 Ho2 Ho4 40.49(16)
O7 Ho2 Ho4 40.21(15)
O1 Ho2 Ho4 167.84(16)
O15 Ho2 Ho4 104.1(2)
O8 Ho2 Ho4 114.92(14)
O11 Ho2 Ho4 44.82(15)
Ho1 Ho2 Ho4 133.798(16)
Ho3 Ho2 Ho4 60.510(12)
O5 Ho3 O4 75.8(2)
O5 Ho3 O19 135.0(3)
O4 Ho3 O19 69.7(2)
O5 Ho3 O16 84.8(3)
O4 Ho3 O16 129.6(3)
O19 Ho3 O16 139.9(2)
O5 Ho3 O2 145.2(2)
O4 Ho3 O2 138.5(2)
O19 Ho3 O2 71.7(2)
O16 Ho3 O2 75.4(3)
O5 Ho3 O11 135.6(3)
O4 Ho3 O11 76.9(2)
O19 Ho3 O11 62.3(2)
O16 Ho3 O11 86.3(3)
O2 Ho3 O11 72.0(2)
O5 Ho3 O17 76.2(3)
O4 Ho3 O17 80.2(3)
O19 Ho3 O17 70.3(2)
O16 Ho3 O17 139.3(3)
O2 Ho3 O17 100.7(3)
O11 Ho3 O17 131.9(2)
O5 Ho3 O3 84.8(2)
O4 Ho3 O3 145.9(2)
O19 Ho3 O3 108.4(2)
O16 Ho3 O3 74.9(3)
O2 Ho3 O3 62.7(2)
O11 Ho3 O3 133.9(2)
O17 Ho3 O3 67.9(2)
O5 Ho3 O12 77.5(3)
O4 Ho3 O12 66.0(2)
O19 Ho3 O12 112.1(2)
O16 Ho3 O12 64.5(2)
O2 Ho3 O12 117.1(2)
O11 Ho3 O12 59.5(2)
O17 Ho3 O12 141.2(2)
O3 Ho3 O12 136.7(2)
O5 Ho3 Ho2 174.0(2)
O4 Ho3 Ho2 99.50(16)
O19 Ho3 Ho2 39.08(16)
O16 Ho3 Ho2 101.12(19)
O2 Ho3 Ho2 39.10(16)
O11 Ho3 Ho2 45.01(14)
O17 Ho3 Ho2 99.55(19)
O3 Ho3 Ho2 97.45(15)
O12 Ho3 Ho2 104.22(14)
O5 Ho3 Ho4 115.57(19)
O4 Ho3 Ho4 39.90(16)
O19 Ho3 Ho4 40.44(15)
O16 Ho3 Ho4 127.5(2)
O2 Ho3 Ho4 99.15(16)
O11 Ho3 Ho4 44.53(15)
O17 Ho3 Ho4 93.20(18)
O3 Ho3 Ho4 148.82(17)
O12 Ho3 Ho4 73.34(14)
Ho2 Ho3 Ho4 60.107(12)
O4 Ho4 O7 136.0(2)
O4 Ho4 O19 68.5(2)
O7 Ho4 O19 69.1(2)
O4 Ho4 O18 103.9(3)
O7 Ho4 O18 72.6(2)
O19 Ho4 O18 71.3(2)
O4 Ho4 N14 138.6(3)
O7 Ho4 N14 62.4(2)
O19 Ho4 N14 122.9(2)
O18 Ho4 N14 117.5(3)
O4 Ho4 N9 62.7(3)
O7 Ho4 N9 148.3(3)
O19 Ho4 N9 112.1(2)
O18 Ho4 N9 77.9(3)
N14 Ho4 N9 124.9(3)
O4 Ho4 O11 74.6(2)
O7 Ho4 O11 74.9(2)
O19 Ho4 O11 60.4(2)
O18 Ho4 O11 128.7(2)
N14 Ho4 O11 78.9(2)
N9 Ho4 O11 134.8(2)
O4 Ho4 N11 82.3(3)
O7 Ho4 N11 124.8(2)
O19 Ho4 N11 138.4(2)
O18 Ho4 N11 147.2(2)
N14 Ho4 N11 63.6(3)
N9 Ho4 N11 76.7(3)
O11 Ho4 N11 84.1(2)
O4 Ho4 N6 125.6(2)
O7 Ho4 N6 95.5(2)
O19 Ho4 N6 142.4(3)
O18 Ho4 N6 71.4(3)
N14 Ho4 N6 72.2(3)
N9 Ho4 N6 63.5(3)
O11 Ho4 N6 150.7(2)
N11 Ho4 N6 78.8(3)
O4 Ho4 Ho2 98.08(16)
O7 Ho4 Ho2 38.81(15)
O19 Ho4 Ho2 38.75(15)
O18 Ho4 Ho2 86.69(15)
N14 Ho4 Ho2 84.21(17)
N9 Ho4 Ho2 150.79(19)
O11 Ho4 Ho2 44.61(14)
N11 Ho4 Ho2 124.78(18)
N6 Ho4 Ho2 134.19(18)
O4 Ho4 Ho3 39.19(16)
O7 Ho4 Ho3 98.12(15)
O19 Ho4 Ho3 39.70(16)
O18 Ho4 Ho3 105.38(17)
N14 Ho4 Ho3 121.34(19)
N9 Ho4 Ho3 100.82(19)
O11 Ho4 Ho3 42.58(15)
N11 Ho4 Ho3 99.49(18)
N6 Ho4 Ho3 164.30(18)
Ho2 Ho4 Ho3 59.383(12)
C4 N1 C1 115.9(8)
C4 N1 Ho1 125.5(6)
C1 N1 Ho1 118.3(6)
C2 N2 C1 116.5(9)
C5 N3 H3A 120.0
C5 N3 H3B 120.0
H3A N3 H3B 120.0
C5 N4 N5 116.1(8)
C5 N4 Ho1 123.9(6)
N5 N4 Ho1 120.0(5)
C6 N5 N4 110.3(7)
C14 N6 C15 116.0(9)
C14 N6 Ho4 116.5(7)
C15 N6 Ho4 126.7(6)
C17 N7 C14 116.4(10)
C18 N8 H8A 120.0
C18 N8 H8B 120.0
H8A N8 H8B 120.0
C18 N9 N10 113.3(8)
C18 N9 Ho4 125.0(7)
N10 N9 Ho4 121.6(6)
C19 N10 N9 111.4(8)
C27 N11 C30 115.6(9)
C27 N11 Ho4 118.2(6)
C30 N11 Ho4 126.1(7)
C27 N12 C28 116.5(9)
C31 N13 H13A 120.0
C31 N13 H13B 120.0
H13A N13 H13B 120.0
C31 N14 N15 112.0(8)
C31 N14 Ho4 126.1(6)
N15 N14 Ho4 121.5(5)
C32 N15 N14 109.0(8)
C40 N16 C43 114.1(8)
C40 N16 Ho1 118.3(6)
C43 N16 Ho1 127.4(7)
C40 N17 C41 117.1(10)
C44 N18 H18A 120.0
C44 N18 H18B 120.0
H18A N18 H18B 120.0
C44 N19 N20 113.4(7)
C44 N19 Ho1 126.6(6)
N20 N19 Ho1 120.0(5)
C45 N20 N19 108.5(7)
C6 O1 Ho2 135.8(5)
C6 O1 Ho1 122.7(6)
Ho2 O1 Ho1 97.9(2)
C8 O2 Ho2 127.7(6)
C8 O2 Ho3 125.2(5)
Ho2 O2 Ho3 99.1(2)
C9 O3 C13 116.9(7)
C9 O3 Ho3 121.0(5)
C13 O3 Ho3 121.9(5)
C19 O4 Ho3 134.0(6)
C19 O4 Ho4 123.3(6)
Ho3 O4 Ho4 100.9(2)
C21 O5 Ho3 137.6(7)
C26 O6 C22 116.3(10)
C32 O7 Ho2 120.1(5)
C32 O7 Ho4 120.7(5)
Ho2 O7 Ho4 101.0(2)
C34 O8 Ho2 126.6(5)
C34 O8 Ho1 127.0(6)
Ho2 O8 Ho1 95.0(2)
C35 O9 C39 116.8(8)
C45 O10 Ho2 134.8(6)
C45 O10 Ho1 118.8(5)
Ho2 O10 Ho1 97.8(2)
C47 O11 Ho3 121.6(6)
C47 O11 Ho2 128.9(6)
Ho3 O11 Ho2 91.8(2)
C47 O11 Ho4 121.5(5)
Ho3 O11 Ho4 92.9(2)
Ho2 O11 Ho4 90.6(2)
C48 O12 C52 117.5(8)
C48 O12 Ho3 113.2(5)
C52 O12 Ho3 124.3(6)
Ho2 O19 Ho3 100.8(3)
Ho2 O19 Ho4 100.8(2)
Ho3 O19 Ho4 99.9(2)
N2 C1 N1 125.0(9)
N2 C1 C5 117.9(8)
N1 C1 C5 117.1(8)
N2 C2 C3 123.8(10)
N2 C2 H2 118.1
C3 C2 H2 118.1
C2 C3 C4 116.1(10)
C2 C3 H3 122.0
C4 C3 H3 122.0
N1 C4 C3 122.4(10)
N1 C4 H4 118.8
C3 C4 H4 118.8
N4 C5 N3 126.6(9)
N4 C5 C1 116.1(8)
N3 C5 C1 117.3(8)
N5 C6 O1 122.8(8)
N5 C6 C7 118.7(8)
O1 C6 C7 118.5(8)
C12 C7 C8 119.2(8)
C12 C7 C6 119.4(8)
C8 C7 C6 121.4(8)
O2 C8 C9 117.7(8)
O2 C8 C7 124.7(8)
C9 C8 C7 117.5(8)
C10 C9 C8 123.6(9)
C10 C9 O3 123.1(8)
C8 C9 O3 113.3(8)
C9 C10 C11 118.5(9)
C9 C10 H10 120.8
C11 C10 H10 120.8
C12 C11 C10 119.7(9)
C12 C11 H11 120.2
C10 C11 H11 120.2
C11 C12 C7 121.4(9)
C11 C12 H12 119.3
C7 C12 H12 119.3
O3 C13 H13C 109.5
O3 C13 H13D 109.5
H13C C13 H13D 109.5
O3 C13 H13E 109.5
H13C C13 H13E 109.5
H13D C13 H13E 109.5
N6 C14 N7 126.0(10)
N6 C14 C18 117.8(9)
N7 C14 C18 116.3(10)
N6 C15 C16 124.3(10)
N6 C15 H15 117.9
C16 C15 H15 117.9
C15 C16 C17 115.6(11)
C15 C16 H16 122.2
C17 C16 H16 122.2
N7 C17 C16 121.7(10)
N7 C17 H17 119.2
C16 C17 H17 119.2
N9 C18 N8 122.3(10)
N9 C18 C14 116.0(9)
N8 C18 C14 121.7(10)
O4 C19 N10 120.9(9)
O4 C19 C20 121.0(10)
N10 C19 C20 118.1(9)
C21 C20 C25 119.4(10)
C21 C20 C19 122.8(9)
C25 C20 C19 117.7(10)
O5 C21 C20 125.4(10)
O5 C21 C22 118.6(10)
C20 C21 C22 116.1(9)
C23 C22 O6 123.7(10)
C23 C22 C21 123.2(11)
O6 C22 C21 113.1(9)
C22 C23 C24 119.6(10)
C22 C23 H23 120.2
C24 C23 H23 120.2
C25 C24 C23 119.8(10)
C25 C24 H24 120.1
C23 C24 H24 120.1
C24 C25 C20 122.0(11)
C24 C25 H25 119.0
C20 C25 H25 119.0
O6 C26 H26A 109.5
O6 C26 H26B 109.5
H26A C26 H26B 109.5
O6 C26 H26C 109.5
H26A C26 H26C 109.5
H26B C26 H26C 109.5
N12 C27 N11 126.5(9)
N12 C27 C31 116.9(9)
N11 C27 C31 116.6(9)
N12 C28 C29 121.6(10)
N12 C28 H28 119.2
C29 C28 H28 119.2
C28 C29 C30 119.0(10)
C28 C29 H29 120.5
C30 C29 H29 120.5
C29 C30 N11 120.7(10)
C29 C30 H30 119.6
N11 C30 H30 119.6
N14 C31 N13 128.0(9)
N14 C31 C27 114.4(9)
N13 C31 C27 117.6(9)
N15 C32 O7 122.4(8)
N15 C32 C33 122.4(9)
O7 C32 C33 115.0(8)
C34 C33 C38 121.0(9)
C34 C33 C32 118.6(9)
C38 C33 C32 119.4(8)
O8 C34 C33 122.3(9)
O8 C34 C35 120.5(8)
C33 C34 C35 117.2(9)
C36 C35 O9 122.5(9)
C36 C35 C34 122.3(9)
O9 C35 C34 115.2(9)
C35 C36 C37 119.0(9)
C35 C36 H36 120.5
C37 C36 H36 120.5
C38 C37 C36 120.6(10)
C38 C37 H37 119.7
C36 C37 H37 119.7
C37 C38 C33 119.8(9)
C37 C38 H38 120.1
C33 C38 H38 120.1
O9 C39 H39A 109.5
O9 C39 H39B 109.5
H39A C39 H39B 109.5
O9 C39 H39C 109.5
H39A C39 H39C 109.5
H39B C39 H39C 109.5
N17 C40 N16 126.4(9)
N17 C40 C44 117.5(9)
N16 C40 C44 116.1(9)
N17 C41 C42 122.4(10)
N17 C41 H41 118.8
C42 C41 H41 118.8
C41 C42 C43 116.8(10)
C41 C42 H42 121.6
C43 C42 H42 121.6
N16 C43 C42 123.1(10)
N16 C43 H43 118.5
C42 C43 H43 118.5
N19 C44 N18 126.5(9)
N19 C44 C40 116.3(9)
N18 C44 C40 117.1(9)
N20 C45 O10 123.3(8)
N20 C45 C46 119.2(8)
O10 C45 C46 117.4(8)
C47 C46 C51 121.2(9)
C47 C46 C45 120.9(9)
C51 C46 C45 117.9(9)
O11 C47 C46 125.9(9)
O11 C47 C48 116.8(9)
C46 C47 C48 117.3(9)
O12 C48 C49 124.4(9)
O12 C48 C47 114.2(9)
C49 C48 C47 121.4(9)
C48 C49 C50 119.1(9)
C48 C49 H49 120.4
C50 C49 H49 120.4
C51 C50 C49 120.9(10)
C51 C50 H50 119.5
C49 C50 H50 119.5
C50 C51 C46 119.8(10)
C50 C51 H51 120.1
C46 C51 H51 120.1
O12 C52 H52A 109.5
O12 C52 H52B 109.5
H52A C52 H52B 109.5
O12 C52 H52C 109.5
H52A C52 H52C 109.5
H52B C52 H52C 109.5

loop_
_geom_bond_atom_site_label_1
_geom_bond_atom_site_label_2
_geom_bond_distance
Cl1 O23 1.360(17)
Cl1 O21 1.464(17)
Cl1 O20 1.47(2)
Cl1 O22 1.60(3)
Cl2 O26 1.347(12)
Cl2 O27 1.36(2)
Cl2 O24 1.452(9)
Cl2 O25 1.47(2)
Cl3 O28 1.406(12)
Cl3 O29 1.411(11)
Cl3 O31 1.420(9)
Cl3 O30 1.423(9)
Ho1 O1 2.333(6)
Ho1 O13 2.357(6)
Ho1 O8 2.384(6)
Ho1 O10 2.411(6)
Ho1 O14 2.439(7)
Ho1 N19 2.442(8)
Ho1 N4 2.477(7)
Ho1 N1 2.553(7)
Ho1 N16 2.615(8)
Ho1 Ho2 3.5114(6)
Ho2 O10 2.248(6)
Ho2 O2 2.276(7)
Ho2 O19 2.288(6)
Ho2 O7 2.292(6)
Ho2 O1 2.322(6)
Ho2 O15 2.374(8)
Ho2 O8 2.379(6)
Ho2 O11 2.522(6)
Ho2 Ho3 3.5645(6)
Ho2 Ho4 3.5909(6)
Ho3 O5 2.164(7)
Ho3 O4 2.320(6)
Ho3 O19 2.338(7)
Ho3 O16 2.370(8)
Ho3 O2 2.407(6)
Ho3 O11 2.443(7)
Ho3 O17 2.505(8)
Ho3 O3 2.520(6)
Ho3 O12 2.755(7)
Ho3 Ho4 3.6053(7)
Ho4 O4 2.355(6)
Ho4 O7 2.361(6)
Ho4 O19 2.373(6)
Ho4 O18 2.395(7)
Ho4 N14 2.420(8)
Ho4 N9 2.425(8)
Ho4 O11 2.531(7)
Ho4 N11 2.556(8)
Ho4 N6 2.615(8)
N1 C4 1.329(12)
N1 C1 1.342(12)
N2 C2 1.317(13)
N2 C1 1.336(12)
N3 C5 1.365(12)
N3 H3A 0.8800
N3 H3B 0.8800
N4 C5 1.289(12)
N4 N5 1.406(10)
N5 C6 1.314(12)
N6 C14 1.318(13)
N6 C15 1.331(13)
N7 C17 1.338(14)
N7 C14 1.340(13)
N8 C18 1.363(13)
N8 H8A 0.8800
N8 H8B 0.8800
N9 C18 1.314(13)
N9 N10 1.395(11)
N10 C19 1.301(14)
N11 C27 1.350(13)
N11 C30 1.366(12)
N12 C27 1.322(13)
N12 C28 1.345(13)
N13 C31 1.320(13)
N13 H13A 0.8800
N13 H13B 0.8800
N14 C31 1.299(12)
N14 N15 1.431(10)
N15 C32 1.291(12)
N16 C40 1.344(13)
N16 C43 1.361(13)
N17 C40 1.321(13)
N17 C41 1.327(13)
N18 C44 1.319(13)
N18 H18A 0.8800
N18 H18B 0.8800
N19 C44 1.295(12)
N19 N20 1.424(10)
N20 C45 1.303(12)
O1 C6 1.316(11)
O2 C8 1.338(11)
O3 C9 1.393(11)
O3 C13 1.451(11)
O4 C19 1.300(11)
O5 C21 1.313(12)
O6 C26 1.364(17)
O6 C22 1.391(14)
O7 C32 1.319(11)
O8 C34 1.341(11)
O9 C35 1.399(12)
O9 C39 1.431(12)
O10 C45 1.310(11)
O11 C47 1.362(12)
O12 C48 1.361(12)
O12 C52 1.443(11)
C1 C5 1.484(13)
C2 C3 1.344(15)
C2 H2 0.9500
C3 C4 1.391(14)
C3 H3 0.9500
C4 H4 0.9500
C6 C7 1.484(13)
C7 C12 1.399(13)
C7 C8 1.408(12)
C8 C9 1.388(13)
C9 C10 1.376(13)
C10 C11 1.392(13)
C10 H10 0.9500
C11 C12 1.384(13)
C11 H11 0.9500
C12 H12 0.9500
C13 H13C 0.9800
C13 H13D 0.9800
C13 H13E 0.9800
C14 C18 1.460(15)
C15 C16 1.350(15)
C15 H15 0.9500
C16 C17 1.404(16)
C16 H16 0.9500
C17 H17 0.9500
C19 C20 1.489(14)
C20 C21 1.404(16)
C20 C25 1.416(14)
C21 C22 1.429(15)
C22 C23 1.357(14)
C23 C24 1.386(16)
C23 H23 0.9500
C24 C25 1.352(15)
C24 H24 0.9500
C25 H25 0.9500
C26 H26A 0.9800
C26 H26B 0.9800
C26 H26C 0.9800
C27 C31 1.483(13)
C28 C29 1.362(16)
C28 H28 0.9500
C29 C30 1.366(15)
C29 H29 0.9500
C30 H30 0.9500
C32 C33 1.469(13)
C33 C34 1.394(13)
C33 C38 1.410(14)
C34 C35 1.415(14)
C35 C36 1.372(14)
C36 C37 1.407(14)
C36 H36 0.9500
C37 C38 1.371(14)
C37 H37 0.9500
C38 H38 0.9500
C39 H39A 0.9800
C39 H39B 0.9800
C39 H39C 0.9800
C40 C44 1.463(14)
C41 C42 1.361(16)
C41 H41 0.9500
C42 C43 1.368(14)
C42 H42 0.9500
C43 H43 0.9500
C45 C46 1.497(12)
C46 C47 1.383(14)
C46 C51 1.406(14)
C47 C48 1.424(13)
C48 C49 1.385(14)
C49 C50 1.392(15)
C49 H49 0.9500
C50 C51 1.368(13)
C50 H50 0.9500
C51 H51 0.9500
C52 H52A 0.9800
C52 H52B 0.9800
C52 H52C 0.9800

loop_
_geom_torsion_atom_site_label_1
_geom_torsion_atom_site_label_2
_geom_torsion_atom_site_label_3
_geom_torsion_atom_site_label_4
_geom_torsion
O1 Ho1 Ho2 O10 -115.6(3)
O13 Ho1 Ho2 O10 178.7(3)
O8 Ho1 Ho2 O10 127.9(3)
O14 Ho1 Ho2 O10 -32.3(3)
N19 Ho1 Ho2 O10 41.7(3)
N4 Ho1 Ho2 O10 -106.8(3)
N1 Ho1 Ho2 O10 -103.6(9)
N16 Ho1 Ho2 O10 100.1(3)
O1 Ho1 Ho2 O2 -34.6(3)
O13 Ho1 Ho2 O2 -100.3(2)
O8 Ho1 Ho2 O2 -151.1(3)
O10 Ho1 Ho2 O2 81.1(3)
O14 Ho1 Ho2 O2 48.8(2)
N19 Ho1 Ho2 O2 122.8(3)
N4 Ho1 Ho2 O2 -25.8(3)
N1 Ho1 Ho2 O2 -22.5(8)
N16 Ho1 Ho2 O2 -178.8(3)
O1 Ho1 Ho2 O19 -164.3(17)
O13 Ho1 Ho2 O19 130.0(17)
O8 Ho1 Ho2 O19 79.2(17)
O10 Ho1 Ho2 O19 -48.6(17)
O14 Ho1 Ho2 O19 -80.9(17)
N19 Ho1 Ho2 O19 -6.9(17)
N4 Ho1 Ho2 O19 -155.5(17)
N1 Ho1 Ho2 O19 -152.2(19)
N16 Ho1 Ho2 O19 51.5(17)
O1 Ho1 Ho2 O7 165.5(3)
O13 Ho1 Ho2 O7 99.8(2)
O8 Ho1 Ho2 O7 49.0(3)
O10 Ho1 Ho2 O7 -78.9(3)
O14 Ho1 Ho2 O7 -111.2(2)
N19 Ho1 Ho2 O7 -37.2(2)
N4 Ho1 Ho2 O7 174.3(2)
N1 Ho1 Ho2 O7 177.5(8)
N16 Ho1 Ho2 O7 21.2(3)
O13 Ho1 Ho2 O1 -65.7(3)
O8 Ho1 Ho2 O1 -116.5(3)
O10 Ho1 Ho2 O1 115.6(3)
O14 Ho1 Ho2 O1 83.3(3)
N19 Ho1 Ho2 O1 157.4(3)
N4 Ho1 Ho2 O1 8.8(3)
N1 Ho1 Ho2 O1 12.0(9)
N16 Ho1 Ho2 O1 -144.3(3)
O1 Ho1 Ho2 O15 66.1(4)
O13 Ho1 Ho2 O15 0.4(3)
O8 Ho1 Ho2 O15 -50.4(3)
O10 Ho1 Ho2 O15 -178.3(4)
O14 Ho1 Ho2 O15 149.4(3)
N19 Ho1 Ho2 O15 -136.5(3)
N4 Ho1 Ho2 O15 74.9(3)
N1 Ho1 Ho2 O15 78.1(9)
N16 Ho1 Ho2 O15 -78.2(3)
O1 Ho1 Ho2 O8 116.5(3)
O13 Ho1 Ho2 O8 50.8(3)
O10 Ho1 Ho2 O8 -127.9(3)
O14 Ho1 Ho2 O8 -160.2(3)
N19 Ho1 Ho2 O8 -86.2(3)
N4 Ho1 Ho2 O8 125.3(3)
N1 Ho1 Ho2 O8 128.5(9)
N16 Ho1 Ho2 O8 -27.8(3)
O1 Ho1 Ho2 O11 -113.7(3)
O13 Ho1 Ho2 O11 -179.4(2)
O8 Ho1 Ho2 O11 129.8(3)
O10 Ho1 Ho2 O11 2.0(3)
O14 Ho1 Ho2 O11 -30.3(2)
N19 Ho1 Ho2 O11 43.7(2)
N4 Ho1 Ho2 O11 -104.9(2)
N1 Ho1 Ho2 O11 -101.6(8)
N16 Ho1 Ho2 O11 102.1(3)
O1 Ho1 Ho2 Ho3 -68.4(2)
O13 Ho1 Ho2 Ho3 -134.08(17)
O8 Ho1 Ho2 Ho3 175.1(2)
O10 Ho1 Ho2 Ho3 47.3(2)
O14 Ho1 Ho2 Ho3 14.97(15)
N19 Ho1 Ho2 Ho3 88.99(18)
N4 Ho1 Ho2 Ho3 -59.57(19)
N1 Ho1 Ho2 Ho3 -56.3(8)
N16 Ho1 Ho2 Ho3 147.4(2)
O1 Ho1 Ho2 Ho4 -163.9(2)
O13 Ho1 Ho2 Ho4 130.35(17)
O8 Ho1 Ho2 Ho4 79.6(2)
O10 Ho1 Ho2 Ho4 -48.3(2)
O14 Ho1 Ho2 Ho4 -80.60(15)
N19 Ho1 Ho2 Ho4 -6.58(18)
N4 Ho1 Ho2 Ho4 -155.14(19)
N1 Ho1 Ho2 Ho4 -151.9(8)
N16 Ho1 Ho2 Ho4 51.8(2)
O10 Ho2 Ho3 O5 -138(2)
O2 Ho2 Ho3 O5 139(2)
O19 Ho2 Ho3 O5 2(2)
O7 Ho2 Ho3 O5 -42(2)
O1 Ho2 Ho3 O5 148(2)
O15 Ho2 Ho3 O5 55(2)
O8 Ho2 Ho3 O5 -34(3)
O11 Ho2 Ho3 O5 -99(2)
Ho1 Ho2 Ho3 O5 -169(2)
Ho4 Ho2 Ho3 O5 -45(2)
O10 Ho2 Ho3 O4 -99.7(2)
O2 Ho2 Ho3 O4 176.8(3)
O19 Ho2 Ho3 O4 40.2(3)
O7 Ho2 Ho3 O4 -4.1(2)
O1 Ho2 Ho3 O4 -173.7(2)
O15 Ho2 Ho3 O4 93.2(3)
O8 Ho2 Ho3 O4 4(2)
O11 Ho2 Ho3 O4 -60.6(3)
Ho1 Ho2 Ho3 O4 -131.00(18)
Ho4 Ho2 Ho3 O4 -6.61(18)
O10 Ho2 Ho3 O19 -139.8(3)
O2 Ho2 Ho3 O19 136.6(4)
O7 Ho2 Ho3 O19 -44.2(3)
O1 Ho2 Ho3 O19 146.2(3)
O15 Ho2 Ho3 O19 53.0(3)
O8 Ho2 Ho3 O19 -36(2)
O11 Ho2 Ho3 O19 -100.8(3)
Ho1 Ho2 Ho3 O19 -171.2(2)
Ho4 Ho2 Ho3 O19 -46.8(2)
O10 Ho2 Ho3 O16 34.1(2)
O2 Ho2 Ho3 O16 -49.5(3)
O19 Ho2 Ho3 O16 173.9(3)
O7 Ho2 Ho3 O16 129.6(3)
O1 Ho2 Ho3 O16 -39.9(3)
O15 Ho2 Ho3 O16 -133.1(3)
O8 Ho2 Ho3 O16 138(2)
O11 Ho2 Ho3 O16 73.1(3)
Ho1 Ho2 Ho3 O16 2.7(2)
Ho4 Ho2 Ho3 O16 127.1(2)
O10 Ho2 Ho3 O2 83.6(3)
O19 Ho2 Ho3 O2 -136.6(4)
O7 Ho2 Ho3 O2 179.1(3)
O1 Ho2 Ho3 O2 9.6(3)
O15 Ho2 Ho3 O2 -83.6(4)
O8 Ho2 Ho3 O2 -173(2)
O11 Ho2 Ho3 O2 122.6(3)
Ho1 Ho2 Ho3 O2 52.2(3)
Ho4 Ho2 Ho3 O2 176.6(3)
O10 Ho2 Ho3 O11 -39.1(3)
O2 Ho2 Ho3 O11 -122.6(3)
O19 Ho2 Ho3 O11 100.8(3)
O7 Ho2 Ho3 O11 56.5(3)
O1 Ho2 Ho3 O11 -113.1(3)
O15 Ho2 Ho3 O11 153.8(3)
O8 Ho2 Ho3 O11 65(2)
Ho1 Ho2 Ho3 O11 -70.4(2)
Ho4 Ho2 Ho3 O11 54.0(2)
O10 Ho2 Ho3 O17 178.8(2)
O2 Ho2 Ho3 O17 95.2(3)
O19 Ho2 Ho3 O17 -41.4(3)
O7 Ho2 Ho3 O17 -85.7(2)
O1 Ho2 Ho3 O17 104.8(3)
O15 Ho2 Ho3 O17 11.6(3)
O8 Ho2 Ho3 O17 -78(2)
O11 Ho2 Ho3 O17 -142.2(3)
Ho1 Ho2 Ho3 O17 147.42(18)
Ho4 Ho2 Ho3 O17 -88.20(18)
O10 Ho2 Ho3 O3 110.0(2)
O2 Ho2 Ho3 O3 26.5(3)
O19 Ho2 Ho3 O3 -110.1(3)
O7 Ho2 Ho3 O3 -154.4(2)
O1 Ho2 Ho3 O3 36.0(2)
O15 Ho2 Ho3 O3 -57.1(3)
O8 Ho2 Ho3 O3 -146(2)
O11 Ho2 Ho3 O3 149.1(3)
Ho1 Ho2 Ho3 O3 78.69(17)
Ho4 Ho2 Ho3 O3 -156.93(17)
O10 Ho2 Ho3 O12 -32.2(2)
O2 Ho2 Ho3 O12 -115.7(3)
O19 Ho2 Ho3 O12 107.7(3)
O7 Ho2 Ho3 O12 63.4(2)
O1 Ho2 Ho3 O12 -106.2(2)
O15 Ho2 Ho3 O12 160.7(3)
O8 Ho2 Ho3 O12 71(2)
O11 Ho2 Ho3 O12 6.9(3)
Ho1 Ho2 Ho3 O12 -63.51(15)
Ho4 Ho2 Ho3 O12 60.87(15)
O10 Ho2 Ho3 Ho4 -93.05(15)
O2 Ho2 Ho3 Ho4 -176.6(3)
O19 Ho2 Ho3 Ho4 46.8(2)
O7 Ho2 Ho3 Ho4 2.54(16)
O1 Ho2 Ho3 Ho4 -167.04(18)
O15 Ho2 Ho3 Ho4 99.8(2)
O8 Ho2 Ho3 Ho4 11(2)
O11 Ho2 Ho3 Ho4 -54.0(2)
Ho1 Ho2 Ho3 Ho4 -124.38(3)
O10 Ho2 Ho4 O4 109.1(2)
O2 Ho2 Ho4 O4 8.8(3)
O19 Ho2 Ho4 O4 -39.8(3)
O7 Ho2 Ho4 O4 -169.6(3)
O1 Ho2 Ho4 O4 80.4(7)
O15 Ho2 Ho4 O4 -88.9(3)
O8 Ho2 Ho4 O4 -172.6(3)
O11 Ho2 Ho4 O4 58.3(3)
Ho1 Ho2 Ho4 O4 140.25(18)
Ho3 Ho2 Ho4 O4 6.49(18)
O10 Ho2 Ho4 O7 -81.2(3)
O2 Ho2 Ho4 O7 178.5(3)
O19 Ho2 Ho4 O7 129.8(4)
O1 Ho2 Ho4 O7 -109.9(7)
O15 Ho2 Ho4 O7 80.7(4)
O8 Ho2 Ho4 O7 -2.9(3)
O11 Ho2 Ho4 O7 -132.1(3)
Ho1 Ho2 Ho4 O7 -50.1(3)
Ho3 Ho2 Ho4 O7 176.1(3)
O10 Ho2 Ho4 O19 148.9(3)
O2 Ho2 Ho4 O19 48.6(3)
O7 Ho2 Ho4 O19 -129.8(4)
O1 Ho2 Ho4 O19 120.2(7)
O15 Ho2 Ho4 O19 -49.1(4)
O8 Ho2 Ho4 O19 -132.8(3)
O11 Ho2 Ho4 O19 98.1(3)
Ho1 Ho2 Ho4 O19 -179.9(3)
Ho3 Ho2 Ho4 O19 46.3(3)
O10 Ho2 Ho4 O18 -147.3(2)
O2 Ho2 Ho4 O18 112.4(3)
O19 Ho2 Ho4 O18 63.8(3)
O7 Ho2 Ho4 O18 -66.1(3)
O1 Ho2 Ho4 O18 -176.0(7)
O15 Ho2 Ho4 O18 14.6(3)
O8 Ho2 Ho4 O18 -69.0(3)
O11 Ho2 Ho4 O18 161.9(3)
Ho1 Ho2 Ho4 O18 -116.19(18)
Ho3 Ho2 Ho4 O18 110.05(18)
O10 Ho2 Ho4 N14 -29.2(2)
O2 Ho2 Ho4 N14 -129.6(3)
O19 Ho2 Ho4 N14 -178.2(3)
O7 Ho2 Ho4 N14 52.0(3)
O1 Ho2 Ho4 N14 -57.9(7)
O15 Ho2 Ho4 N14 132.7(3)
O8 Ho2 Ho4 N14 49.1(3)
O11 Ho2 Ho4 N14 -80.1(3)
Ho1 Ho2 Ho4 N14 1.87(19)
Ho3 Ho2 Ho4 N14 -131.88(19)
O10 Ho2 Ho4 N9 155.0(5)
O2 Ho2 Ho4 N9 54.6(5)
O19 Ho2 Ho4 N9 6.0(5)
O7 Ho2 Ho4 N9 -123.8(5)
O1 Ho2 Ho4 N9 126.3(8)
O15 Ho2 Ho4 N9 -43.1(5)
O8 Ho2 Ho4 N9 -126.8(5)
O11 Ho2 Ho4 N9 104.1(5)
Ho1 Ho2 Ho4 N9 -173.9(4)
Ho3 Ho2 Ho4 N9 52.3(4)
O10 Ho2 Ho4 O11 50.9(3)
O2 Ho2 Ho4 O11 -49.5(3)
O19 Ho2 Ho4 O11 -98.1(3)
O7 Ho2 Ho4 O11 132.1(3)
O1 Ho2 Ho4 O11 22.2(7)
O15 Ho2 Ho4 O11 -147.2(3)
O8 Ho2 Ho4 O11 129.1(3)
Ho1 Ho2 Ho4 O11 82.0(2)
Ho3 Ho2 Ho4 O11 -51.8(2)
O10 Ho2 Ho4 N11 22.9(3)
O2 Ho2 Ho4 N11 -77.4(3)
O19 Ho2 Ho4 N11 -126.0(3)
O7 Ho2 Ho4 N11 104.1(3)
O1 Ho2 Ho4 N11 -5.8(7)
O15 Ho2 Ho4 N11 -175.2(3)
O8 Ho2 Ho4 N11 101.2(3)
O11 Ho2 Ho4 N11 -28.0(3)
Ho1 Ho2 Ho4 N11 54.0(2)
Ho3 Ho2 Ho4 N11 -79.8(2)
O10 Ho2 Ho4 N6 -87.4(3)
O2 Ho2 Ho4 N6 172.3(3)
O19 Ho2 Ho4 N6 123.7(4)
O7 Ho2 Ho4 N6 -6.1(4)
O1 Ho2 Ho4 N6 -116.1(7)
O15 Ho2 Ho4 N6 74.6(4)
O8 Ho2 Ho4 N6 -9.1(3)
O11 Ho2 Ho4 N6 -138.2(3)
Ho1 Ho2 Ho4 N6 -56.3(3)
Ho3 Ho2 Ho4 N6 170.0(3)
O10 Ho2 Ho4 Ho3 102.65(16)
O2 Ho2 Ho4 Ho3 2.32(18)
O19 Ho2 Ho4 Ho3 -46.3(3)
O7 Ho2 Ho4 Ho3 -176.1(3)
O1 Ho2 Ho4 Ho3 74.0(7)
O15 Ho2 Ho4 Ho3 -95.4(3)
O8 Ho2 Ho4 Ho3 -179.06(18)
O11 Ho2 Ho4 Ho3 51.8(2)
Ho1 Ho2 Ho4 Ho3 133.75(3)
O5 Ho3 Ho4 O4 5.5(4)
O19 Ho3 Ho4 O4 -124.7(4)
O16 Ho3 Ho4 O4 109.5(4)
O2 Ho3 Ho4 O4 -172.0(3)
O11 Ho3 Ho4 O4 135.5(3)
O17 Ho3 Ho4 O4 -70.6(3)
O3 Ho3 Ho4 O4 -121.2(4)
O12 Ho3 Ho4 O4 72.3(3)
Ho2 Ho3 Ho4 O4 -169.8(3)
O5 Ho3 Ho4 O7 172.9(3)
O4 Ho3 Ho4 O7 167.4(3)
O19 Ho3 Ho4 O7 42.7(3)
O16 Ho3 Ho4 O7 -83.2(3)
O2 Ho3 Ho4 O7 -4.6(2)
O11 Ho3 Ho4 O7 -57.1(3)
O17 Ho3 Ho4 O7 96.7(2)
O3 Ho3 Ho4 O7 46.2(3)
O12 Ho3 Ho4 O7 -120.3(2)
Ho2 Ho3 Ho4 O7 -2.45(16)
O5 Ho3 Ho4 O19 130.2(4)
O4 Ho3 Ho4 O19 124.7(4)
O16 Ho3 Ho4 O19 -125.8(3)
O2 Ho3 Ho4 O19 -47.3(3)
O11 Ho3 Ho4 O19 -99.8(3)
O17 Ho3 Ho4 O19 54.1(3)
O3 Ho3 Ho4 O19 3.5(4)
O12 Ho3 Ho4 O19 -163.0(3)
Ho2 Ho3 Ho4 O19 -45.1(2)
O5 Ho3 Ho4 O18 98.8(3)
O4 Ho3 Ho4 O18 93.2(3)
O19 Ho3 Ho4 O18 -31.5(3)
O16 Ho3 Ho4 O18 -157.3(3)
O2 Ho3 Ho4 O18 -78.7(2)
O11 Ho3 Ho4 O18 -131.2(3)
O17 Ho3 Ho4 O18 22.6(3)
O3 Ho3 Ho4 O18 -27.9(3)
O12 Ho3 Ho4 O18 165.5(2)
Ho2 Ho3 Ho4 O18 -76.56(16)
O5 Ho3 Ho4 N14 -124.5(3)
O4 Ho3 Ho4 N14 -130.1(3)
O19 Ho3 Ho4 N14 105.2(3)
O16 Ho3 Ho4 N14 -20.6(3)
O2 Ho3 Ho4 N14 58.0(3)
O11 Ho3 Ho4 N14 5.5(3)
O17 Ho3 Ho4 N14 159.3(3)
O3 Ho3 Ho4 N14 108.8(4)
O12 Ho3 Ho4 N14 -57.7(2)
Ho2 Ho3 Ho4 N14 60.1(2)
O5 Ho3 Ho4 N9 18.5(3)
O4 Ho3 Ho4 N9 12.9(4)
O19 Ho3 Ho4 N9 -111.8(3)
O16 Ho3 Ho4 N9 122.4(3)
O2 Ho3 Ho4 N9 -159.0(3)
O11 Ho3 Ho4 N9 148.5(3)
O17 Ho3 Ho4 N9 -57.7(3)
O3 Ho3 Ho4 N9 -108.2(4)
O12 Ho3 Ho4 N9 85.3(3)
Ho2 Ho3 Ho4 N9 -156.9(2)
O5 Ho3 Ho4 O11 -130.0(3)
O4 Ho3 Ho4 O11 -135.5(3)
O19 Ho3 Ho4 O11 99.8(3)
O16 Ho3 Ho4 O11 -26.1(3)
O2 Ho3 Ho4 O11 52.5(3)
O17 Ho3 Ho4 O11 153.8(3)
O3 Ho3 Ho4 O11 103.3(4)
O12 Ho3 Ho4 O11 -63.2(2)
Ho2 Ho3 Ho4 O11 54.7(2)
O5 Ho3 Ho4 N11 -59.7(3)
O4 Ho3 Ho4 N11 -65.2(3)
O19 Ho3 Ho4 N11 170.1(3)
O16 Ho3 Ho4 N11 44.2(3)
O2 Ho3 Ho4 N11 122.8(3)
O11 Ho3 Ho4 N11 70.3(3)
O17 Ho3 Ho4 N11 -135.8(3)
O3 Ho3 Ho4 N11 173.6(3)
O12 Ho3 Ho4 N11 7.1(2)
Ho2 Ho3 Ho4 N11 124.97(18)
O5 Ho3 Ho4 N6 22.8(7)
O4 Ho3 Ho4 N6 17.2(7)
O19 Ho3 Ho4 N6 -107.5(7)
O16 Ho3 Ho4 N6 126.7(7)
O2 Ho3 Ho4 N6 -154.8(7)
O11 Ho3 Ho4 N6 152.8(7)
O17 Ho3 Ho4 N6 -53.4(7)
O3 Ho3 Ho4 N6 -104.0(8)
O12 Ho3 Ho4 N6 89.5(7)
Ho2 Ho3 Ho4 N6 -152.6(7)
O5 Ho3 Ho4 Ho2 175.3(3)
O4 Ho3 Ho4 Ho2 169.8(3)
O19 Ho3 Ho4 Ho2 45.1(2)
O16 Ho3 Ho4 Ho2 -80.7(2)
O2 Ho3 Ho4 Ho2 -2.17(17)
O11 Ho3 Ho4 Ho2 -54.7(2)
O17 Ho3 Ho4 Ho2 99.18(19)
O3 Ho3 Ho4 Ho2 48.6(3)
O12 Ho3 Ho4 Ho2 -117.89(15)
O1 Ho1 N1 C4 -175.0(7)
O13 Ho1 N1 C4 -104.6(8)
O8 Ho1 N1 C4 -69.3(9)
O10 Ho1 N1 C4 87.1(8)
O14 Ho1 N1 C4 100.2(8)
N19 Ho1 N1 C4 30.5(8)
N4 Ho1 N1 C4 178.7(9)
N16 Ho1 N1 C4 -26.5(8)
Ho2 Ho1 N1 C4 175.2(6)
O1 Ho1 N1 C1 -0.2(8)
O13 Ho1 N1 C1 70.2(7)
O8 Ho1 N1 C1 105.4(7)
O10 Ho1 N1 C1 -98.1(7)
O14 Ho1 N1 C1 -85.0(7)
N19 Ho1 N1 C1 -154.8(7)
N4 Ho1 N1 C1 -6.6(6)
N16 Ho1 N1 C1 148.2(7)
Ho2 Ho1 N1 C1 -10.1(14)
O1 Ho1 N4 C5 -170.9(9)
O13 Ho1 N4 C5 -80.5(8)
O8 Ho1 N4 C5 -136.0(8)
O10 Ho1 N4 C5 142.0(8)
O14 Ho1 N4 C5 80.8(8)
N19 Ho1 N4 C5 71.6(9)
N1 Ho1 N4 C5 3.4(8)
N16 Ho1 N4 C5 -29.1(9)
Ho2 Ho1 N4 C5 -177.4(8)
O1 Ho1 N4 N5 8.1(6)
O13 Ho1 N4 N5 98.6(7)
O8 Ho1 N4 N5 43.1(7)
O10 Ho1 N4 N5 -38.9(7)
O14 Ho1 N4 N5 -100.2(6)
N19 Ho1 N4 N5 -109.3(7)
N1 Ho1 N4 N5 -177.5(7)
N16 Ho1 N4 N5 150.0(6)
Ho2 Ho1 N4 N5 1.7(7)
C5 N4 N5 C6 172.3(9)
Ho1 N4 N5 C6 -6.8(10)
O4 Ho4 N6 C14 17.1(9)
O7 Ho4 N6 C14 -146.5(8)
O19 Ho4 N6 C14 -84.0(8)
O18 Ho4 N6 C14 -76.9(8)
N14 Ho4 N6 C14 154.8(8)
N9 Ho4 N6 C14 8.5(7)
O11 Ho4 N6 C14 144.6(7)
N11 Ho4 N6 C14 89.1(8)
Ho2 Ho4 N6 C14 -142.6(7)
Ho3 Ho4 N6 C14 3.8(13)
O4 Ho4 N6 C15 -173.1(8)
O7 Ho4 N6 C15 23.3(9)
O19 Ho4 N6 C15 85.8(9)
O18 Ho4 N6 C15 92.9(9)
N14 Ho4 N6 C15 -35.4(8)
N9 Ho4 N6 C15 178.3(9)
O11 Ho4 N6 C15 -45.6(11)
N11 Ho4 N6 C15 -101.1(9)
Ho2 Ho4 N6 C15 27.2(10)
Ho3 Ho4 N6 C15 173.6(6)
O4 Ho4 N9 C18 -175.9(10)
O7 Ho4 N9 C18 49.3(11)
O19 Ho4 N9 C18 135.1(8)
O18 Ho4 N9 C18 71.3(9)
N14 Ho4 N9 C18 -43.9(10)
O11 Ho4 N9 C18 -155.2(8)
N11 Ho4 N9 C18 -87.7(9)
N6 Ho4 N9 C18 -3.8(8)
Ho2 Ho4 N9 C18 131.0(7)
Ho3 Ho4 N9 C18 174.9(8)
O4 Ho4 N9 N10 0.4(7)
O7 Ho4 N9 N10 -134.4(7)
O19 Ho4 N9 N10 -48.6(8)
O18 Ho4 N9 N10 -112.4(7)
N14 Ho4 N9 N10 132.4(7)
O11 Ho4 N9 N10 21.1(9)
N11 Ho4 N9 N10 88.5(7)
N6 Ho4 N9 N10 172.5(8)
Ho2 Ho4 N9 N10 -52.7(10)
Ho3 Ho4 N9 N10 -8.8(7)
C18 N9 N10 C19 175.0(10)
Ho4 N9 N10 C19 -1.7(12)
O4 Ho4 N11 C27 -150.2(7)
O7 Ho4 N11 C27 -7.9(8)
O19 Ho4 N11 C27 -105.3(7)
O18 Ho4 N11 C27 106.1(8)
N14 Ho4 N11 C27 5.6(7)
N9 Ho4 N11 C27 146.2(8)
O11 Ho4 N11 C27 -75.0(7)
N6 Ho4 N11 C27 81.1(7)
Ho2 Ho4 N11 C27 -55.6(8)
Ho3 Ho4 N11 C27 -114.8(7)
O4 Ho4 N11 C30 27.6(8)
O7 Ho4 N11 C30 169.9(7)
O19 Ho4 N11 C30 72.6(9)
O18 Ho4 N11 C30 -76.1(9)
N14 Ho4 N11 C30 -176.6(9)
N9 Ho4 N11 C30 -36.0(8)
O11 Ho4 N11 C30 102.8(8)
N6 Ho4 N11 C30 -101.1(8)
Ho2 Ho4 N11 C30 122.2(7)
Ho3 Ho4 N11 C30 63.0(8)
O4 Ho4 N14 C31 28.2(9)
O7 Ho4 N14 C31 157.7(9)
O19 Ho4 N14 C31 122.5(8)
O18 Ho4 N14 C31 -152.9(7)
N9 Ho4 N14 C31 -58.6(9)
O11 Ho4 N14 C31 79.0(8)
N11 Ho4 N14 C31 -9.8(7)
N6 Ho4 N14 C31 -95.9(8)
Ho2 Ho4 N14 C31 123.9(8)
Ho3 Ho4 N14 C31 75.3(8)
O4 Ho4 N14 N15 -144.3(6)
O7 Ho4 N14 N15 -14.8(6)
O19 Ho4 N14 N15 -50.0(7)
O18 Ho4 N14 N15 34.6(7)
N9 Ho4 N14 N15 128.9(6)
O11 Ho4 N14 N15 -93.5(6)
N11 Ho4 N14 N15 177.7(7)
N6 Ho4 N14 N15 91.6(6)
Ho2 Ho4 N14 N15 -48.6(6)
Ho3 Ho4 N14 N15 -97.2(6)
C31 N14 N15 C32 -162.5(8)
Ho4 N14 N15 C32 10.9(10)
O1 Ho1 N16 C40 -119.2(7)
O13 Ho1 N16 C40 -170.4(8)
O8 Ho1 N16 C40 -95.0(7)
O10 Ho1 N16 C40 -31.5(8)
O14 Ho1 N16 C40 50.8(8)
N19 Ho1 N16 C40 -2.7(7)
N4 Ho1 N16 C40 139.1(7)
N1 Ho1 N16 C40 108.8(8)
Ho2 Ho1 N16 C40 -76.4(7)
O1 Ho1 N16 C43 65.7(10)
O13 Ho1 N16 C43 14.5(8)
O8 Ho1 N16 C43 89.9(8)
O10 Ho1 N16 C43 153.3(8)
O14 Ho1 N16 C43 -124.3(8)
N19 Ho1 N16 C43 -177.8(9)
N4 Ho1 N16 C43 -36.0(10)
N1 Ho1 N16 C43 -66.3(8)
Ho2 Ho1 N16 C43 108.5(8)
O1 Ho1 N19 C44 144.5(8)
O13 Ho1 N19 C44 20.9(10)
O8 Ho1 N19 C44 83.6(8)
O10 Ho1 N19 C44 154.7(9)
O14 Ho1 N19 C44 -128.1(8)
N4 Ho1 N19 C44 -119.1(8)
N1 Ho1 N19 C44 -61.1(8)
N16 Ho1 N19 C44 3.7(8)
Ho2 Ho1 N19 C44 126.0(8)
O1 Ho1 N19 N20 -34.0(7)
O13 Ho1 N19 N20 -157.6(5)
O8 Ho1 N19 N20 -94.9(6)
O10 Ho1 N19 N20 -23.8(6)
O14 Ho1 N19 N20 53.4(6)
N4 Ho1 N19 N20 62.4(8)
N1 Ho1 N19 N20 120.4(6)
N16 Ho1 N19 N20 -174.8(7)
Ho2 Ho1 N19 N20 -52.5(6)
C44 N19 N20 C45 -155.1(9)
Ho1 N19 N20 C45 23.6(9)
O10 Ho2 O1 C6 -116.5(9)
O2 Ho2 O1 C6 -11.6(8)
O19 Ho2 O1 C6 19.7(10)
O7 Ho2 O1 C6 178.8(7)
O15 Ho2 O1 C6 83.5(9)
O8 Ho2 O1 C6 162.0(9)
O11 Ho2 O1 C6 -67.5(9)
Ho1 Ho2 O1 C6 -157.6(10)
Ho3 Ho2 O1 C6 -18.2(9)
Ho4 Ho2 O1 C6 -86.1(11)
O10 Ho2 O1 Ho1 41.1(2)
O2 Ho2 O1 Ho1 146.0(3)
O19 Ho2 O1 Ho1 177.3(3)
O7 Ho2 O1 Ho1 -23.6(5)
O15 Ho2 O1 Ho1 -118.8(3)
O8 Ho2 O1 Ho1 -40.4(2)
O11 Ho2 O1 Ho1 90.1(3)
Ho3 Ho2 O1 Ho1 139.41(13)
Ho4 Ho2 O1 Ho1 71.5(8)
O13 Ho1 O1 C6 -83.0(7)
O8 Ho1 O1 C6 -158.0(7)
O10 Ho1 O1 C6 122.9(7)
O14 Ho1 O1 C6 56.6(7)
N19 Ho1 O1 C6 132.7(6)
N4 Ho1 O1 C6 -8.8(6)
N1 Ho1 O1 C6 -15.2(7)
N16 Ho1 O1 C6 -132.4(7)
Ho2 Ho1 O1 C6 161.6(8)
O13 Ho1 O1 Ho2 115.4(3)
O8 Ho1 O1 Ho2 40.4(2)
O10 Ho1 O1 Ho2 -38.7(2)
O14 Ho1 O1 Ho2 -105.0(2)
N19 Ho1 O1 Ho2 -28.9(4)
N4 Ho1 O1 Ho2 -170.4(3)
N1 Ho1 O1 Ho2 -176.8(2)
N16 Ho1 O1 Ho2 66.0(5)
O10 Ho2 O2 C8 105.1(8)
O19 Ho2 O2 C8 -122.1(8)
O7 Ho2 O2 C8 -150.8(7)
O1 Ho2 O2 C8 39.6(7)
O15 Ho2 O2 C8 -47.0(8)
O8 Ho2 O2 C8 29.6(10)
O11 Ho2 O2 C8 173.4(8)
Ho1 Ho2 O2 C8 62.4(8)
Ho3 Ho2 O2 C8 -149.4(9)
Ho4 Ho2 O2 C8 -152.4(7)
O10 Ho2 O2 Ho3 -105.5(2)
O19 Ho2 O2 Ho3 27.3(2)
O7 Ho2 O2 Ho3 -1.4(5)
O1 Ho2 O2 Ho3 -171.0(3)
O15 Ho2 O2 Ho3 102.4(3)
O8 Ho2 O2 Ho3 179.0(3)
O11 Ho2 O2 Ho3 -37.2(2)
Ho1 Ho2 O2 Ho3 -148.20(15)
Ho4 Ho2 O2 Ho3 -3.0(2)
O5 Ho3 O2 C8 -22.6(10)
O4 Ho3 O2 C8 145.7(7)
O19 Ho3 O2 C8 123.3(8)
O16 Ho3 O2 C8 -80.0(8)
O11 Ho3 O2 C8 -170.8(8)
O17 Ho3 O2 C8 58.4(8)
O3 Ho3 O2 C8 0.3(7)
O12 Ho3 O2 C8 -130.6(7)
Ho2 Ho3 O2 C8 150.5(9)
Ho4 Ho3 O2 C8 153.5(7)
O5 Ho3 O2 Ho2 -173.1(4)
O4 Ho3 O2 Ho2 -4.8(5)
O19 Ho3 O2 Ho2 -27.1(2)
O16 Ho3 O2 Ho2 129.6(3)
O11 Ho3 O2 Ho2 38.8(2)
O17 Ho3 O2 Ho2 -92.1(3)
O3 Ho3 O2 Ho2 -150.2(4)
O12 Ho3 O2 Ho2 78.9(3)
Ho4 Ho3 O2 Ho2 3.0(2)
O5 Ho3 O3 C9 169.2(7)
O4 Ho3 O3 C9 -135.7(7)
O19 Ho3 O3 C9 -54.9(7)
O16 Ho3 O3 C9 83.2(7)
O2 Ho3 O3 C9 2.1(7)
O11 Ho3 O3 C9 13.9(8)
O17 Ho3 O3 C9 -113.7(7)
O12 Ho3 O3 C9 103.6(7)
Ho2 Ho3 O3 C9 -16.4(7)
Ho4 Ho3 O3 C9 -57.4(8)
O5 Ho3 O3 C13 -15.2(8)
O4 Ho3 O3 C13 39.9(10)
O19 Ho3 O3 C13 120.6(8)
O16 Ho3 O3 C13 -101.2(8)
O2 Ho3 O3 C13 177.7(9)
O11 Ho3 O3 C13 -170.5(7)
O17 Ho3 O3 C13 61.9(8)
O12 Ho3 O3 C13 -80.8(8)
Ho2 Ho3 O3 C13 159.2(8)
Ho4 Ho3 O3 C13 118.2(7)
O5 Ho3 O4 C19 20.6(9)
O19 Ho3 O4 C19 -129.9(10)
O16 Ho3 O4 C19 91.4(10)
O2 Ho3 O4 C19 -152.5(9)
O11 Ho3 O4 C19 165.2(10)
O17 Ho3 O4 C19 -57.4(9)
O3 Ho3 O4 C19 -36.8(11)
O12 Ho3 O4 C19 103.0(10)
Ho2 Ho3 O4 C19 -155.6(9)
Ho4 Ho3 O4 C19 -164.5(11)
O5 Ho3 O4 Ho4 -174.8(4)
O19 Ho3 O4 Ho4 34.7(2)
O16 Ho3 O4 Ho4 -104.1(3)
O2 Ho3 O4 Ho4 12.0(5)
O11 Ho3 O4 Ho4 -30.3(2)
O17 Ho3 O4 Ho4 107.1(3)
O3 Ho3 O4 Ho4 127.8(4)
O12 Ho3 O4 Ho4 -92.5(3)
Ho2 Ho3 O4 Ho4 9.0(2)
O7 Ho4 O4 C19 148.5(7)
O19 Ho4 O4 C19 132.3(8)
O18 Ho4 O4 C19 69.3(8)
N14 Ho4 O4 C19 -111.8(8)
N9 Ho4 O4 C19 1.0(7)
O11 Ho4 O4 C19 -163.9(8)
N11 Ho4 O4 C19 -77.9(8)
N6 Ho4 O4 C19 -7.6(9)
Ho2 Ho4 O4 C19 157.9(8)
Ho3 Ho4 O4 C19 166.7(9)
O7 Ho4 O4 Ho3 -18.2(5)
O19 Ho4 O4 Ho3 -34.4(2)
O18 Ho4 O4 Ho3 -97.4(3)
N14 Ho4 O4 Ho3 81.5(4)
N9 Ho4 O4 Ho3 -165.7(4)
O11 Ho4 O4 Ho3 29.4(2)
N11 Ho4 O4 Ho3 115.4(3)
N6 Ho4 O4 Ho3 -174.3(2)
Ho2 Ho4 O4 Ho3 -8.9(2)
O4 Ho3 O5 C21 -12.8(11)
O19 Ho3 O5 C21 27.9(13)
O16 Ho3 O5 C21 -145.9(12)
O2 Ho3 O5 C21 159.2(10)
O11 Ho3 O5 C21 -66.6(13)
O17 Ho3 O5 C21 70.4(12)
O3 Ho3 O5 C21 138.9(12)
O12 Ho3 O5 C21 -80.9(11)
Ho2 Ho3 O5 C21 26(3)
Ho4 Ho3 O5 C21 -16.5(12)
O10 Ho2 O7 C32 -32.2(7)
O2 Ho2 O7 C32 -138.1(6)
O19 Ho2 O7 C32 -167.3(7)
O1 Ho2 O7 C32 25.4(8)
O15 Ho2 O7 C32 118.3(7)
O8 Ho2 O7 C32 41.6(6)
O11 Ho2 O7 C32 -103.0(7)
Ho1 Ho2 O7 C32 9.7(7)
Ho3 Ho2 O7 C32 -139.0(6)
Ho4 Ho2 O7 C32 -135.6(7)
O10 Ho2 O7 Ho4 103.4(2)
O2 Ho2 O7 Ho4 -2.5(5)
O19 Ho2 O7 Ho4 -31.7(2)
O1 Ho2 O7 Ho4 161.0(3)
O15 Ho2 O7 Ho4 -106.1(3)
O8 Ho2 O7 Ho4 177.2(3)
O11 Ho2 O7 Ho4 32.6(2)
Ho1 Ho2 O7 Ho4 145.31(16)
Ho3 Ho2 O7 Ho4 -3.4(2)
O4 Ho4 O7 C32 150.1(6)
O19 Ho4 O7 C32 166.2(7)
O18 Ho4 O7 C32 -117.8(7)
N14 Ho4 O7 C32 17.4(7)
N9 Ho4 O7 C32 -95.2(8)
O11 Ho4 O7 C32 102.5(7)
N11 Ho4 O7 C32 31.0(8)
N6 Ho4 O7 C32 -49.2(7)
Ho2 Ho4 O7 C32 135.2(8)
Ho3 Ho4 O7 C32 138.6(7)
O4 Ho4 O7 Ho2 14.9(4)
O19 Ho4 O7 Ho2 31.0(2)
O18 Ho4 O7 Ho2 107.0(3)
N14 Ho4 O7 Ho2 -117.9(3)
N9 Ho4 O7 Ho2 129.6(4)
O11 Ho4 O7 Ho2 -32.7(2)
N11 Ho4 O7 Ho2 -104.2(3)
N6 Ho4 O7 Ho2 175.6(3)
Ho3 Ho4 O7 Ho2 3.4(2)
O10 Ho2 O8 C34 111.1(8)
O2 Ho2 O8 C34 -165.8(7)
O19 Ho2 O8 C34 -27.0(9)
O7 Ho2 O8 C34 14.4(7)
O1 Ho2 O8 C34 -176.0(8)
O15 Ho2 O8 C34 -83.9(8)
O11 Ho2 O8 C34 66.6(8)
Ho1 Ho2 O8 C34 144.9(8)
Ho3 Ho2 O8 C34 6(3)
Ho4 Ho2 O8 C34 16.4(8)
O10 Ho2 O8 Ho1 -33.8(2)
O2 Ho2 O8 Ho1 49.3(5)
O19 Ho2 O8 Ho1 -171.9(2)
O7 Ho2 O8 Ho1 -130.4(3)
O1 Ho2 O8 Ho1 39.1(2)
O15 Ho2 O8 Ho1 131.2(3)
O11 Ho2 O8 Ho1 -78.3(3)
Ho3 Ho2 O8 Ho1 -138.6(19)
Ho4 Ho2 O8 Ho1 -128.49(13)
O1 Ho1 O8 C34 176.4(7)
O13 Ho1 O8 C34 88.0(7)
O10 Ho1 O8 C34 -112.9(7)
O14 Ho1 O8 C34 -111.0(7)
N19 Ho1 O8 C34 -51.9(7)
N4 Ho1 O8 C34 143.2(7)
N1 Ho1 O8 C34 52.0(8)
N16 Ho1 O8 C34 10.7(7)
Ho2 Ho1 O8 C34 -144.7(8)
O1 Ho1 O8 Ho2 -38.9(2)
O13 Ho1 O8 Ho2 -127.4(3)
O10 Ho1 O8 Ho2 31.75(19)
O14 Ho1 O8 Ho2 33.6(4)
N19 Ho1 O8 Ho2 92.8(2)
N4 Ho1 O8 Ho2 -72.2(3)
N1 Ho1 O8 Ho2 -163.3(3)
N16 Ho1 O8 Ho2 155.4(3)
O2 Ho2 O10 C45 105.7(8)
O19 Ho2 O10 C45 29.0(9)
O7 Ho2 O10 C45 -38.0(8)
O1 Ho2 O10 C45 175.5(8)
O15 Ho2 O10 C45 -141.8(8)
O8 Ho2 O10 C45 -111.6(8)
O11 Ho2 O10 C45 36.8(8)
Ho1 Ho2 O10 C45 -145.1(9)
Ho3 Ho2 O10 C45 63.8(8)
Ho4 Ho2 O10 C45 1.7(8)
O2 Ho2 O10 Ho1 -109.2(2)
O19 Ho2 O10 Ho1 174.1(2)
O7 Ho2 O10 Ho1 107.1(2)
O1 Ho2 O10 Ho1 -39.4(2)
O15 Ho2 O10 Ho1 3.3(7)
O8 Ho2 O10 Ho1 33.5(2)
O11 Ho2 O10 Ho1 -178.1(3)
Ho3 Ho2 O10 Ho1 -151.13(13)
Ho4 Ho2 O10 Ho1 146.77(14)
O1 Ho1 O10 C45 -167.4(7)
O13 Ho1 O10 C45 150.3(6)
O8 Ho1 O10 C45 118.3(7)
O14 Ho1 O10 C45 -60.5(6)
N19 Ho1 O10 C45 21.5(6)
N4 Ho1 O10 C45 -121.8(6)
N1 Ho1 O10 C45 -47.4(8)
N16 Ho1 O10 C45 50.6(7)
Ho2 Ho1 O10 C45 152.4(7)
O1 Ho1 O10 Ho2 40.2(2)
O13 Ho1 O10 Ho2 -2.0(4)
O8 Ho1 O10 Ho2 -34.1(2)
O14 Ho1 O10 Ho2 147.1(3)
N19 Ho1 O10 Ho2 -130.9(3)
N4 Ho1 O10 Ho2 85.8(3)
N1 Ho1 O10 Ho2 160.2(3)
N16 Ho1 O10 Ho2 -101.8(3)
O5 Ho3 O11 C47 -49.3(8)
O4 Ho3 O11 C47 -102.7(6)
O19 Ho3 O11 C47 -176.4(7)
O16 Ho3 O11 C47 29.4(6)
O2 Ho3 O11 C47 105.2(7)
O17 Ho3 O11 C47 -166.5(6)
O3 Ho3 O11 C47 94.2(7)
O12 Ho3 O11 C47 -33.1(6)
Ho2 Ho3 O11 C47 139.2(7)
Ho4 Ho3 O11 C47 -130.2(7)
O5 Ho3 O11 Ho2 171.6(3)
O4 Ho3 O11 Ho2 118.1(2)
O19 Ho3 O11 Ho2 44.4(2)
O16 Ho3 O11 Ho2 -109.8(2)
O2 Ho3 O11 Ho2 -33.9(2)
O17 Ho3 O11 Ho2 54.4(4)
O3 Ho3 O11 Ho2 -45.0(4)
O12 Ho3 O11 Ho2 -172.2(3)
Ho4 Ho3 O11 Ho2 90.7(2)
O5 Ho3 O11 Ho4 80.9(4)
O4 Ho3 O11 Ho4 27.5(2)
O19 Ho3 O11 Ho4 -46.2(2)
O16 Ho3 O11 Ho4 159.6(2)
O2 Ho3 O11 Ho4 -124.6(3)
O17 Ho3 O11 Ho4 -36.3(4)
O3 Ho3 O11 Ho4 -135.6(3)
O12 Ho3 O11 Ho4 97.1(2)
Ho2 Ho3 O11 Ho4 -90.7(2)
O10 Ho2 O11 C47 6.1(7)
O2 Ho2 O11 C47 -98.3(7)
O19 Ho2 O11 C47 179.7(8)
O7 Ho2 O11 C47 103.2(7)
O1 Ho2 O11 C47 -41.8(8)
O15 Ho2 O11 C47 -175.0(7)
O8 Ho2 O11 C47 51.6(8)
Ho1 Ho2 O11 C47 4.7(8)
Ho3 Ho2 O11 C47 -134.3(8)
Ho4 Ho2 O11 C47 132.8(8)
O10 Ho2 O11 Ho3 140.4(3)
O2 Ho2 O11 Ho3 36.0(2)
O19 Ho2 O11 Ho3 -46.0(2)
O7 Ho2 O11 Ho3 -122.5(2)
O1 Ho2 O11 Ho3 92.6(3)
O15 Ho2 O11 Ho3 -40.6(5)
O8 Ho2 O11 Ho3 -174.1(2)
Ho1 Ho2 O11 Ho3 139.03(12)
Ho4 Ho2 O11 Ho3 -92.9(2)
O10 Ho2 O11 Ho4 -126.7(2)
O2 Ho2 O11 Ho4 128.9(3)
O19 Ho2 O11 Ho4 46.9(2)
O7 Ho2 O11 Ho4 -29.6(2)
O1 Ho2 O11 Ho4 -174.52(19)
O15 Ho2 O11 Ho4 52.3(5)
O8 Ho2 O11 Ho4 -81.2(3)
Ho1 Ho2 O11 Ho4 -128.06(13)
Ho3 Ho2 O11 Ho4 92.9(2)
O4 Ho4 O11 C47 103.0(7)
O7 Ho4 O11 C47 -109.1(7)
O19 Ho4 O11 C47 176.7(7)
O18 Ho4 O11 C47 -161.4(6)
N14 Ho4 O11 C47 -44.9(6)
N9 Ho4 O11 C47 83.9(7)
N11 Ho4 O11 C47 19.3(6)
N6 Ho4 O11 C47 -35.1(9)
Ho2 Ho4 O11 C47 -137.9(7)
Ho3 Ho4 O11 C47 130.3(7)
O4 Ho4 O11 Ho3 -27.3(2)
O7 Ho4 O11 Ho3 120.6(2)
O19 Ho4 O11 Ho3 46.4(2)
O18 Ho4 O11 Ho3 68.3(3)
N14 Ho4 O11 Ho3 -175.2(2)
N9 Ho4 O11 Ho3 -46.4(4)
N11 Ho4 O11 Ho3 -111.0(2)
N6 Ho4 O11 Ho3 -165.4(4)
Ho2 Ho4 O11 Ho3 91.8(2)
O4 Ho4 O11 Ho2 -119.1(2)
O7 Ho4 O11 Ho2 28.8(2)
O19 Ho4 O11 Ho2 -45.4(2)
O18 Ho4 O11 Ho2 -23.5(3)
N14 Ho4 O11 Ho2 93.0(2)
N9 Ho4 O11 Ho2 -138.2(3)
N11 Ho4 O11 Ho2 157.2(2)
N6 Ho4 O11 Ho2 102.9(4)
Ho3 Ho4 O11 Ho2 -91.8(2)
O5 Ho3 O12 C48 -162.1(7)
O4 Ho3 O12 C48 118.0(6)
O19 Ho3 O12 C48 64.3(6)
O16 Ho3 O12 C48 -71.9(6)
O2 Ho3 O12 C48 -15.8(7)
O11 Ho3 O12 C48 29.5(6)
O17 Ho3 O12 C48 149.9(6)
O3 Ho3 O12 C48 -93.8(6)
Ho2 Ho3 O12 C48 23.8(6)
Ho4 Ho3 O12 C48 76.1(6)
O5 Ho3 O12 C52 -8.0(7)
O4 Ho3 O12 C52 -87.9(7)
O19 Ho3 O12 C52 -141.7(7)
O16 Ho3 O12 C52 82.1(8)
O2 Ho3 O12 C52 138.2(7)
O11 Ho3 O12 C52 -176.5(8)
O17 Ho3 O12 C52 -56.1(9)
O3 Ho3 O12 C52 60.2(8)
Ho2 Ho3 O12 C52 177.9(7)
Ho4 Ho3 O12 C52 -129.9(7)
O10 Ho2 O19 Ho3 58.2(4)
O2 Ho2 O19 Ho3 -28.3(2)
O7 Ho2 O19 Ho3 133.8(3)
O1 Ho2 O19 Ho3 -59.5(5)
O15 Ho2 O19 Ho3 -126.5(3)
O8 Ho2 O19 Ho3 176.0(2)
O11 Ho2 O19 Ho3 49.9(2)
Ho1 Ho2 O19 Ho3 102.7(17)
Ho4 Ho2 O19 Ho3 102.3(3)
O10 Ho2 O19 Ho4 -44.1(4)
O2 Ho2 O19 Ho4 -130.6(3)
O7 Ho2 O19 Ho4 31.5(2)
O1 Ho2 O19 Ho4 -161.8(3)
O15 Ho2 O19 Ho4 131.2(4)
O8 Ho2 O19 Ho4 73.7(4)
O11 Ho2 O19 Ho4 -52.5(2)
Ho1 Ho2 O19 Ho4 0.4(19)
Ho3 Ho2 O19 Ho4 -102.3(3)
O5 Ho3 O19 Ho2 -179.7(3)
O4 Ho3 O19 Ho2 -137.3(3)
O16 Ho3 O19 Ho2 -9.3(5)
O2 Ho3 O19 Ho2 27.1(2)
O11 Ho3 O19 Ho2 -51.7(2)
O17 Ho3 O19 Ho2 136.1(3)
O3 Ho3 O19 Ho2 78.9(3)
O12 Ho3 O19 Ho2 -85.5(3)
Ho4 Ho3 O19 Ho2 -103.1(3)
O5 Ho3 O19 Ho4 -76.6(4)
O4 Ho3 O19 Ho4 -34.2(2)
O16 Ho3 O19 Ho4 93.7(4)
O2 Ho3 O19 Ho4 130.2(3)
O11 Ho3 O19 Ho4 51.3(2)
O17 Ho3 O19 Ho4 -120.8(3)
O3 Ho3 O19 Ho4 -178.1(2)
O12 Ho3 O19 Ho4 17.6(3)
Ho2 Ho3 O19 Ho4 103.1(3)
O4 Ho4 O19 Ho2 137.1(3)
O7 Ho4 O19 Ho2 -31.0(2)
O18 Ho4 O19 Ho2 -109.0(3)
N14 Ho4 O19 Ho2 2.2(4)
N9 Ho4 O19 Ho2 -176.8(3)
O11 Ho4 O19 Ho2 53.1(2)
N11 Ho4 O19 Ho2 88.3(4)
N6 Ho4 O19 Ho2 -101.9(4)
Ho3 Ho4 O19 Ho2 103.1(3)
O4 Ho4 O19 Ho3 33.9(2)
O7 Ho4 O19 Ho3 -134.1(3)
O18 Ho4 O19 Ho3 147.9(3)
N14 Ho4 O19 Ho3 -101.0(3)
N9 Ho4 O19 Ho3 80.0(3)
O11 Ho4 O19 Ho3 -50.0(2)
N11 Ho4 O19 Ho3 -14.8(4)
N6 Ho4 O19 Ho3 155.0(3)
Ho2 Ho4 O19 Ho3 -103.1(3)
C2 N2 C1 N1 1.7(15)
C2 N2 C1 C5 180.0(9)
C4 N1 C1 N2 2.8(15)
Ho1 N1 C1 N2 -172.5(8)
C4 N1 C1 C5 -175.5(9)
Ho1 N1 C1 C5 9.2(11)
C1 N2 C2 C3 -4.3(16)
N2 C2 C3 C4 2.4(17)
C1 N1 C4 C3 -4.9(15)
Ho1 N1 C4 C3 170.0(8)
C2 C3 C4 N1 2.5(16)
N5 N4 C5 N3 -0.1(15)
Ho1 N4 C5 N3 179.0(7)
N5 N4 C5 C1 -179.3(8)
Ho1 N4 C5 C1 -0.2(12)
N2 C1 C5 N4 175.4(9)
N1 C1 C5 N4 -6.2(14)
N2 C1 C5 N3 -3.8(14)
N1 C1 C5 N3 174.6(9)
N4 N5 C6 O1 -1.2(13)
N4 N5 C6 C7 178.8(8)
Ho2 O1 C6 N5 162.8(7)
Ho1 O1 C6 N5 9.5(12)
Ho2 O1 C6 C7 -17.1(13)
Ho1 O1 C6 C7 -170.5(6)
N5 C6 C7 C12 31.0(14)
O1 C6 C7 C12 -149.1(9)
N5 C6 C7 C8 -147.9(10)
O1 C6 C7 C8 32.1(13)
Ho2 O2 C8 C9 139.4(8)
Ho3 O2 C8 C9 -2.6(13)
Ho2 O2 C8 C7 -40.7(14)
Ho3 O2 C8 C7 177.3(7)
C12 C7 C8 O2 177.2(9)
C6 C7 C8 O2 -3.9(16)
C12 C7 C8 C9 -2.9(15)
C6 C7 C8 C9 176.0(9)
O2 C8 C9 C10 -178.2(10)
C7 C8 C9 C10 1.9(16)
O2 C8 C9 O3 4.2(14)
C7 C8 C9 O3 -175.7(9)
C13 O3 C9 C10 2.5(15)
Ho3 O3 C9 C10 178.3(8)
C13 O3 C9 C8 -179.9(9)
Ho3 O3 C9 C8 -4.1(12)
C8 C9 C10 C11 -1.0(16)
O3 C9 C10 C11 176.4(9)
C9 C10 C11 C12 1.1(15)
C10 C11 C12 C7 -2.2(16)
C8 C7 C12 C11 3.1(15)
C6 C7 C12 C11 -175.7(9)
C15 N6 C14 N7 -2.6(16)
Ho4 N6 C14 N7 168.3(9)
C15 N6 C14 C18 176.6(9)
Ho4 N6 C14 C18 -12.5(13)
C17 N7 C14 N6 3.3(17)
C17 N7 C14 C18 -175.8(10)
C14 N6 C15 C16 0.6(16)
Ho4 N6 C15 C16 -169.3(8)
N6 C15 C16 C17 0.4(17)
C14 N7 C17 C16 -2.1(16)
C15 C16 C17 N7 0.4(17)
N10 N9 C18 N8 4.2(15)
Ho4 N9 C18 N8 -179.3(8)
N10 N9 C18 C14 -177.4(9)
Ho4 N9 C18 C14 -0.9(14)
N6 C14 C18 N9 9.4(15)
N7 C14 C18 N9 -171.4(10)
N6 C14 C18 N8 -172.2(10)
N7 C14 C18 N8 7.0(16)
Ho3 O4 C19 N10 159.2(8)
Ho4 O4 C19 N10 -2.5(14)
Ho3 O4 C19 C20 -22.3(15)
Ho4 O4 C19 C20 175.9(7)
N9 N10 C19 O4 2.6(15)
N9 N10 C19 C20 -175.9(9)
O4 C19 C20 C21 7.8(17)
N10 C19 C20 C21 -173.7(11)
O4 C19 C20 C25 -170.4(10)
N10 C19 C20 C25 8.1(16)
Ho3 O5 C21 C20 7(2)
Ho3 O5 C21 C22 -173.8(8)
C25 C20 C21 O5 178.1(11)
C19 C20 C21 O5 -0.1(19)
C25 C20 C21 C22 -0.7(17)
C19 C20 C21 C22 -178.9(10)
C26 O6 C22 C23 1.6(19)
C26 O6 C22 C21 179.6(12)
O5 C21 C22 C23 -177.7(11)
C20 C21 C22 C23 1.1(18)
O5 C21 C22 O6 4.2(16)
C20 C21 C22 O6 -177.0(10)
O6 C22 C23 C24 176.8(11)
C21 C22 C23 C24 -1.1(19)
C22 C23 C24 C25 0.5(18)
C23 C24 C25 C20 -0.2(18)
C21 C20 C25 C24 0.3(18)
C19 C20 C25 C24 178.6(11)
C28 N12 C27 N11 1.2(16)
C28 N12 C27 C31 -178.1(9)
C30 N11 C27 N12 0.3(15)
Ho4 N11 C27 N12 178.3(8)
C30 N11 C27 C31 179.5(9)
Ho4 N11 C27 C31 -2.4(11)
C27 N12 C28 C29 -1.9(16)
N12 C28 C29 C30 1.3(18)
C28 C29 C30 N11 0.3(17)
C27 N11 C30 C29 -1.0(15)
Ho4 N11 C30 C29 -178.9(8)
N15 N14 C31 N13 2.8(14)
Ho4 N14 C31 N13 -170.3(8)
N15 N14 C31 C27 -174.8(8)
Ho4 N14 C31 C27 12.1(12)
N12 C27 C31 N14 173.9(9)
N11 C27 C31 N14 -5.5(13)
N12 C27 C31 N13 -4.0(14)
N11 C27 C31 N13 176.7(9)
N14 N15 C32 O7 5.6(13)
N14 N15 C32 C33 -170.5(8)
Ho2 O7 C32 N15 106.6(9)
Ho4 O7 C32 N15 -20.3(12)
Ho2 O7 C32 C33 -77.0(9)
Ho4 O7 C32 C33 156.1(6)
N15 C32 C33 C34 -139.6(10)
O7 C32 C33 C34 44.0(13)
N15 C32 C33 C38 51.9(14)
O7 C32 C33 C38 -124.5(10)
Ho2 O8 C34 C33 -43.8(13)
Ho1 O8 C34 C33 90.3(10)
Ho2 O8 C34 C35 138.9(8)
Ho1 O8 C34 C35 -86.9(11)
C38 C33 C34 O8 -173.5(9)
C32 C33 C34 O8 18.2(15)
C38 C33 C34 C35 3.9(15)
C32 C33 C34 C35 -164.4(9)
C39 O9 C35 C36 3.9(15)
C39 O9 C35 C34 -175.2(10)
O8 C34 C35 C36 174.7(10)
C33 C34 C35 C36 -2.7(16)
O8 C34 C35 O9 -6.1(14)
C33 C34 C35 O9 176.5(9)
O9 C35 C36 C37 -179.4(10)
C34 C35 C36 C37 -0.3(17)
C35 C36 C37 C38 2.1(16)
C36 C37 C38 C33 -0.9(16)
C34 C33 C38 C37 -2.2(16)
C32 C33 C38 C37 166.0(10)
C41 N17 C40 N16 0.7(16)
C41 N17 C40 C44 -178.3(9)
C43 N16 C40 N17 -1.4(16)
Ho1 N16 C40 N17 -177.1(8)
C43 N16 C40 C44 177.7(9)
Ho1 N16 C40 C44 1.9(12)
C40 N17 C41 C42 0.3(17)
N17 C41 C42 C43 -0.6(17)
C40 N16 C43 C42 1.0(15)
Ho1 N16 C43 C42 176.3(8)
C41 C42 C43 N16 -0.1(17)
N20 N19 C44 N18 -2.8(15)
Ho1 N19 C44 N18 178.6(8)
N20 N19 C44 C40 174.4(8)
Ho1 N19 C44 C40 -4.2(13)
N17 C40 C44 N19 -179.7(9)
N16 C40 C44 N19 1.2(14)
N17 C40 C44 N18 -2.2(15)
N16 C40 C44 N18 178.6(9)
N19 N20 C45 O10 -2.8(12)
N19 N20 C45 C46 179.7(8)
Ho2 O10 C45 N20 120.5(9)
Ho1 O10 C45 N20 -19.2(12)
Ho2 O10 C45 C46 -61.9(11)
Ho1 O10 C45 C46 158.4(6)
N20 C45 C46 C47 -148.4(10)
O10 C45 C46 C47 34.0(13)
N20 C45 C46 C51 30.2(13)
O10 C45 C46 C51 -147.5(9)
Ho3 O11 C47 C46 -145.2(8)
Ho2 O11 C47 C46 -22.3(14)
Ho4 O11 C47 C46 98.3(10)
Ho3 O11 C47 C48 35.1(11)
Ho2 O11 C47 C48 158.0(6)
Ho4 O11 C47 C48 -81.4(9)
C51 C46 C47 O11 -173.8(9)
C45 C46 C47 O11 4.7(15)
C51 C46 C47 C48 5.9(14)
C45 C46 C47 C48 -175.6(9)
C52 O12 C48 C49 1.6(14)
Ho3 O12 C48 C49 157.5(8)
C52 O12 C48 C47 179.2(9)
Ho3 O12 C48 C47 -24.8(10)
O11 C47 C48 O12 -2.4(13)
C46 C47 C48 O12 177.9(8)
O11 C47 C48 C49 175.3(9)
C46 C47 C48 C49 -4.4(15)
O12 C48 C49 C50 177.9(9)
C47 C48 C49 C50 0.4(15)
C48 C49 C50 C51 2.3(15)
C49 C50 C51 C46 -0.9(15)
C47 C46 C51 C50 -3.3(15)
C45 C46 C51 C50 178.1(9)
